data_7024772
loop_
_publ_author_name
'Chen, Pingping'
'Chen, Yanhui'
'Zhou, Yuhan'
'Peng, Ying'
'Qu, Jingping'
'Hidai, Masanobu'

_publ_section_title
;
 Heterometallic cubane-type clusters [M'Mo3S4] (M' = Au, Ag and Cu):
 synthesis, structures and electrochemical properties.
;
_journal_issue 24
_journal_name_full 'Dalton transactions (Cambridge, England : 2003)'
_journal_page_first 5658
_journal_page_last 5663
_journal_paper_doi 10.1039/b921176d
_journal_volume 39
_journal_year 2010
_chemical_formula_moiety 'C48.75 H61.50 Ag Cl1.50 F12 Mo3 P3 S4'
_chemical_formula_sum 'C48.75 H61.5 Ag Cl1.5 F12 Mo3 P3 S4'
_chemical_formula_weight 1545.49
_chemical_name_systematic
;
?
;
_space_group_IT_number 9
_symmetry_cell_setting monoclinic
_symmetry_space_group_name_Hall 'C -2yc'
_symmetry_space_group_name_H-M 'C 1 c 1'
_atom_sites_solution_hydrogens geom
_atom_sites_solution_primary direct
_atom_sites_solution_secondary difmap
_audit_creation_method SHELXL-97
_cell_angle_alpha 90.00
_cell_angle_beta 95.691(2)
_cell_angle_gamma 90.00
_cell_formula_units_Z 8
_cell_length_a 13.1764(5)
_cell_length_b 23.0122(9)
_cell_length_c 41.4581(14)
_cell_measurement_reflns_used 9237
_cell_measurement_temperature 293(2)
_cell_measurement_theta_max 23.38
_cell_measurement_theta_min 2.22
_cell_volume 12508.9(8)
_computing_cell_refinement 'Bruker SMART'
_computing_data_collection 'Bruker SMART'
_computing_data_reduction 'Bruker SAINT'
_computing_molecular_graphics 'Bruker SHELXTL'
_computing_publication_material 'Bruker SHELXTL'
_computing_structure_refinement 'SHELXL-97 (Sheldrick, 1997)'
_computing_structure_solution 'SHELXS-97 (Sheldrick, 1990)'
_diffrn_ambient_temperature 293(2)
_diffrn_measured_fraction_theta_full 0.992
_diffrn_measured_fraction_theta_max 0.992
_diffrn_measurement_device_type 'CCD area detector'
_diffrn_measurement_method 'phi and omega scans'
_diffrn_radiation_monochromator graphite
_diffrn_radiation_source 'fine-focus sealed tube'
_diffrn_radiation_type MoK\a
_diffrn_radiation_wavelength 0.71073
_diffrn_reflns_av_R_equivalents 0.0715
_diffrn_reflns_av_sigmaI/netI 0.0883
_diffrn_reflns_limit_h_max 15
_diffrn_reflns_limit_h_min -15
_diffrn_reflns_limit_k_max 27
_diffrn_reflns_limit_k_min -24
_diffrn_reflns_limit_l_max 49
_diffrn_reflns_limit_l_min -49
_diffrn_reflns_number 30397
_diffrn_reflns_theta_full 25.00
_diffrn_reflns_theta_max 25.00
_diffrn_reflns_theta_min 1.84
_exptl_absorpt_coefficient_mu 1.238
_exptl_absorpt_correction_T_max 0.8361
_exptl_absorpt_correction_T_min 0.7078
_exptl_absorpt_correction_type empirical
_exptl_absorpt_process_details SADABS
_exptl_crystal_colour GREEN
_exptl_crystal_density_diffrn 1.641
_exptl_crystal_density_method 'not measured'
_exptl_crystal_description BLOCK
_exptl_crystal_F_000 6156
_exptl_crystal_size_max 0.30
_exptl_crystal_size_mid 0.26
_exptl_crystal_size_min 0.15
_refine_diff_density_max 1.067
_refine_diff_density_min -1.316
_refine_diff_density_rms 0.146
_refine_ls_abs_structure_details 'Flack H D (1983), Acta Cryst. A39, 876-881'
_refine_ls_abs_structure_Flack 0.11(5)
_refine_ls_extinction_method none
_refine_ls_goodness_of_fit_ref 0.981
_refine_ls_hydrogen_treatment constr
_refine_ls_matrix_type full
_refine_ls_number_parameters 1368
_refine_ls_number_reflns 19151
_refine_ls_number_restraints 113
_refine_ls_restrained_S_all 0.981
_refine_ls_R_factor_all 0.0974
_refine_ls_R_factor_gt 0.0780
_refine_ls_shift/su_max 0.000
_refine_ls_shift/su_mean 0.000
_refine_ls_structure_factor_coef Fsqd
_refine_ls_weighting_details 'calc w=1/[\s^2^(Fo^2^)+(0.1345P)^2^+0.0000P] where P=(Fo^2^+2Fc^2^)/3'
_refine_ls_weighting_scheme calc
_refine_ls_wR_factor_gt 0.1924
_refine_ls_wR_factor_ref 0.2050
_reflns_number_gt 14575
_reflns_number_total 19151
_reflns_threshold_expression >2sigma(I)
_cod_data_source_file b921176d.txt
_cod_data_source_block ds1
_cod_depositor_comments
;
The following automatic conversions were performed:

'_symmetry_cell_setting' value 'Monoclinic' changed to 'monoclinic'
according to /home/saulius/struct/CIF-dictionaries/cif_core.dic
dictionary named 'cif_core.dic' version 2.4.2 from 2011-04-26.

Automatic conversion script
Id: cif_fix_values 1891 2012-01-12 08:04:46Z andrius 
;
_cod_original_sg_symbol_H-M 'Cc '
_cod_original_formula_sum 'C48.75 H61.50 Ag Cl1.50 F12 Mo3 P3 S4'
_cod_database_code 7024772

loop_
_symmetry_equiv_pos_as_xyz
'x, y, z'
'x, -y, z+1/2'
'x+1/2, y+1/2, z'
'x+1/2, -y+1/2, z+1/2'

loop_
_atom_site_label
_atom_site_type_symbol
_atom_site_fract_x
_atom_site_fract_y
_atom_site_fract_z
_atom_site_U_iso_or_equiv
_atom_site_adp_type
_atom_site_occupancy
_atom_site_symmetry_multiplicity
_atom_site_calc_flag
_atom_site_refinement_flags
_atom_site_disorder_assembly
_atom_site_disorder_group
Ag1 Ag 0.08803(10) 0.02349(6) 0.41203(3) 0.0632(3) Uani 1 1 d . . .
Mo1 Mo 0.01948(8) 0.06639(5) 0.47919(3) 0.0397(3) Uani 1 1 d . . .
Mo2 Mo 0.23376(8) 0.06092(5) 0.47488(3) 0.0402(3) Uani 1 1 d . . .
Mo3 Mo 0.11986(9) -0.04265(5) 0.48015(3) 0.0439(3) Uani 1 1 d . . .
S1 S -0.0356(3) -0.01705(16) 0.45153(9) 0.0484(8) Uani 1 1 d . D .
S2 S 0.1160(3) 0.11928(15) 0.44487(8) 0.0451(8) Uani 1 1 d . . .
S3 S 0.2442(3) -0.02401(16) 0.44530(8) 0.0465(8) Uani 1 1 d . D .
S4 S 0.1456(3) 0.03173(16) 0.51772(8) 0.0476(9) Uani 1 1 d . D .
P1 P 0.0602(3) 0.02329(17) 0.35416(9) 0.0496(9) Uani 1 1 d . . .
C1 C -0.0567(16) 0.1075(8) 0.5224(4) 0.074(5) Uani 1 1 d . . .
C2 C -0.1281(12) 0.0698(7) 0.5076(4) 0.055(4) Uani 1 1 d . . .
C3 C -0.1541(11) 0.0922(8) 0.4750(4) 0.057(4) Uani 1 1 d . . .
C4 C -0.0977(11) 0.1421(6) 0.4725(4) 0.048(3) Uani 1 1 d . . .
C5 C -0.0367(12) 0.1544(7) 0.5002(5) 0.061(4) Uani 1 1 d . . .
C6 C -0.018(3) 0.1079(16) 0.5583(5) 0.158(14) Uani 1 1 d . . .
H6A H -0.0670 0.1267 0.5704 0.237 Uiso 1 1 calc R . .
H6B H 0.0456 0.1287 0.5613 0.237 Uiso 1 1 calc R . .
H6C H -0.0076 0.0687 0.5658 0.237 Uiso 1 1 calc R . .
C7 C -0.1785(18) 0.0218(8) 0.5226(6) 0.095(7) Uani 1 1 d . . .
H7A H -0.2363 0.0362 0.5325 0.142 Uiso 1 1 calc R . .
H7B H -0.1314 0.0039 0.5389 0.142 Uiso 1 1 calc R . .
H7C H -0.2008 -0.0065 0.5064 0.142 Uiso 1 1 calc R . .
C8 C -0.241(2) 0.0713(15) 0.4485(9) 0.170(17) Uani 1 1 d . . .
H8A H -0.3048 0.0879 0.4530 0.255 Uiso 1 1 calc R . .
H8B H -0.2455 0.0297 0.4490 0.255 Uiso 1 1 calc R . .
H8C H -0.2250 0.0837 0.4275 0.255 Uiso 1 1 calc R . .
C9 C -0.113(2) 0.1835(10) 0.4433(5) 0.110(9) Uani 1 1 d . . .
H9A H -0.1658 0.2108 0.4465 0.165 Uiso 1 1 calc R . .
H9B H -0.1315 0.1614 0.4239 0.165 Uiso 1 1 calc R . .
H9C H -0.0503 0.2040 0.4411 0.165 Uiso 1 1 calc R . .
C10 C 0.018(2) 0.2080(8) 0.5071(9) 0.181(19) Uani 1 1 d . . .
H10A H -0.0270 0.2357 0.5157 0.272 Uiso 1 1 calc R . .
H10B H 0.0409 0.2229 0.4876 0.272 Uiso 1 1 calc R . .
H10C H 0.0751 0.2010 0.5227 0.272 Uiso 1 1 calc R . .
C11 C 0.3487(14) 0.1395(8) 0.4705(5) 0.072(6) Uani 1 1 d . . .
C12 C 0.3341(12) 0.1286(9) 0.5036(5) 0.072(5) Uani 1 1 d . . .
C13 C 0.3758(13) 0.0792(8) 0.5129(4) 0.060(4) Uani 1 1 d . . .
C14 C 0.4143(12) 0.0551(8) 0.4841(5) 0.065(5) Uani 1 1 d . . .
C15 C 0.3901(14) 0.0920(9) 0.4591(5) 0.068(5) Uani 1 1 d . . .
C16 C 0.3297(19) 0.1962(10) 0.4516(7) 0.113(8) Uani 1 1 d . . .
H16A H 0.3896 0.2202 0.4547 0.169 Uiso 1 1 calc R . .
H16B H 0.2732 0.2164 0.4594 0.169 Uiso 1 1 calc R . .
H16C H 0.3145 0.1877 0.4290 0.169 Uiso 1 1 calc R . .
C17 C 0.2870(18) 0.1785(13) 0.5234(13) 0.26(3) Uani 1 1 d . . .
H17A H 0.3407 0.2027 0.5333 0.385 Uiso 1 1 calc R . .
H17B H 0.2499 0.1618 0.5399 0.385 Uiso 1 1 calc R . .
H17C H 0.2415 0.2015 0.5090 0.385 Uiso 1 1 calc R . .
C18 C 0.3924(19) 0.0569(14) 0.5477(5) 0.117(9) Uani 1 1 d . . .
H18A H 0.4571 0.0704 0.5576 0.175 Uiso 1 1 calc R . .
H18B H 0.3916 0.0152 0.5477 0.175 Uiso 1 1 calc R . .
H18C H 0.3390 0.0712 0.5598 0.175 Uiso 1 1 calc R . .
C19 C 0.4777(17) 0.0010(12) 0.4850(10) 0.170(17) Uani 1 1 d . . .
H19A H 0.5482 0.0110 0.4900 0.255 Uiso 1 1 calc R . .
H19B H 0.4686 -0.0177 0.4642 0.255 Uiso 1 1 calc R . .
H19C H 0.4568 -0.0248 0.5013 0.255 Uiso 1 1 calc R . .
C20 C 0.4269(17) 0.0856(16) 0.4266(5) 0.137(12) Uani 1 1 d . . .
H20A H 0.4943 0.1015 0.4269 0.205 Uiso 1 1 calc R . .
H20B H 0.3818 0.1059 0.4108 0.205 Uiso 1 1 calc R . .
H20C H 0.4283 0.0451 0.4210 0.205 Uiso 1 1 calc R . .
C31 C 0.0142(13) -0.0459(7) 0.3372(4) 0.060(4) Uani 1 1 d . . .
C32 C -0.0511(16) -0.0775(9) 0.3532(5) 0.093(7) Uani 1 1 d . . .
H32A H -0.0692 -0.0650 0.3732 0.112 Uiso 1 1 calc R . .
C33 C -0.092(2) -0.1296(11) 0.3394(8) 0.130(10) Uani 1 1 d . . .
H33A H -0.1413 -0.1497 0.3494 0.156 Uiso 1 1 calc R . .
C34 C -0.0582(19) -0.1503(10) 0.3117(6) 0.098(8) Uani 1 1 d . . .
H34A H -0.0795 -0.1867 0.3040 0.117 Uiso 1 1 calc R . .
C35 C 0.0031(18) -0.1198(9) 0.2962(5) 0.087(6) Uani 1 1 d . . .
H35A H 0.0208 -0.1326 0.2762 0.105 Uiso 1 1 calc R . .
C36 C 0.0428(14) -0.0678(8) 0.3091(4) 0.069(5) Uani 1 1 d . . .
H36A H 0.0901 -0.0475 0.2983 0.083 Uiso 1 1 calc R . .
C37 C -0.0330(11) 0.0765(6) 0.3376(3) 0.051(3) Uani 1 1 d . . .
C38 C -0.0961(13) 0.0695(8) 0.3096(3) 0.061(4) Uani 1 1 d . . .
H38A H -0.0938 0.0348 0.2981 0.074 Uiso 1 1 calc R . .
C39 C -0.1615(14) 0.1112(9) 0.2982(4) 0.076(5) Uani 1 1 d . . .
H39A H -0.2025 0.1051 0.2790 0.091 Uiso 1 1 calc R . .
C40 C -0.1685(15) 0.1612(9) 0.3140(5) 0.086(6) Uani 1 1 d . . .
H40A H -0.2171 0.1889 0.3070 0.103 Uiso 1 1 calc R . .
C41 C -0.101(2) 0.1706(10) 0.3414(6) 0.105(8) Uani 1 1 d . . .
H41A H -0.0994 0.2070 0.3512 0.125 Uiso 1 1 calc R . .
C42 C -0.0383(16) 0.1294(8) 0.3541(5) 0.084(6) Uani 1 1 d . . .
H42A H 0.0014 0.1356 0.3736 0.101 Uiso 1 1 calc R . .
C43 C 0.1777(14) 0.0395(6) 0.3348(4) 0.059(4) Uani 1 1 d . . .
C44 C 0.1780(15) 0.0713(7) 0.3078(4) 0.068(5) Uani 1 1 d . . .
H44A H 0.1173 0.0878 0.2987 0.082 Uiso 1 1 calc R . .
C45 C 0.2643(14) 0.0801(8) 0.2933(4) 0.070(5) Uani 1 1 d . . .
H45A H 0.2603 0.0987 0.2732 0.084 Uiso 1 1 calc R . .
C46 C 0.3582(17) 0.0622(8) 0.3076(5) 0.081(6) Uani 1 1 d . . .
H46A H 0.4187 0.0714 0.2990 0.097 Uiso 1 1 calc R . .
C47 C 0.3561(17) 0.0304(10) 0.3350(6) 0.096(7) Uani 1 1 d . . .
H47A H 0.4173 0.0147 0.3443 0.115 Uiso 1 1 calc R . .
C48 C 0.2669(13) 0.0194(9) 0.3507(4) 0.079(6) Uani 1 1 d . . .
H48A H 0.2689 -0.0002 0.3704 0.094 Uiso 1 1 calc R . .
Ag2 Ag 0.02567(10) 0.36023(5) 0.25549(3) 0.0613(3) Uani 1 1 d . C .
Mo4 Mo -0.10876(8) 0.39498(5) 0.19133(3) 0.0417(3) Uani 1 1 d . C .
Mo5 Mo 0.00428(10) 0.29099(5) 0.18941(3) 0.0454(3) Uani 1 1 d . C .
Mo6 Mo 0.10564(9) 0.39986(5) 0.18968(3) 0.0423(3) Uani 1 1 d . . .
S5 S -0.1257(3) 0.31106(17) 0.22180(8) 0.0516(9) Uani 1 1 d . C .
S6 S 0.1563(3) 0.31716(17) 0.21933(9) 0.0538(9) Uani 1 1 d . C .
S7 S -0.0152(3) 0.36318(16) 0.15011(8) 0.0430(8) Uani 1 1 d . C .
S8 S 0.0051(3) 0.45456(16) 0.22177(8) 0.0488(8) Uani 1 1 d . C .
P2 P 0.0433(3) 0.35935(17) 0.31310(8) 0.0513(10) Uani 1 1 d . . .
C61 C 0.1833(16) 0.4457(11) 0.1471(5) 0.079(6) Uani 1 1 d . C .
C62 C 0.1722(17) 0.4865(8) 0.1693(6) 0.084(6) Uani 1 1 d . C .
C63 C 0.2394(18) 0.4688(11) 0.1981(6) 0.093(7) Uani 1 1 d . C .
C64 C 0.2812(17) 0.4185(13) 0.1909(7) 0.096(7) Uani 1 1 d . C .
C65 C 0.246(2) 0.4053(9) 0.1599(7) 0.096(8) Uani 1 1 d . C .
C66 C 0.129(3) 0.4512(17) 0.1116(6) 0.23(3) Uani 1 1 d . . .
H66A H 0.1729 0.4711 0.0982 0.347 Uiso 1 1 calc R C .
H66B H 0.0665 0.4727 0.1121 0.347 Uiso 1 1 calc R . .
H66C H 0.1137 0.4131 0.1030 0.347 Uiso 1 1 calc R . .
C67 C 0.109(2) 0.5424(12) 0.1647(8) 0.132(11) Uani 1 1 d . . .
H67A H 0.1498 0.5726 0.1566 0.198 Uiso 1 1 calc R C .
H67B H 0.0869 0.5541 0.1851 0.198 Uiso 1 1 calc R . .
H67C H 0.0504 0.5354 0.1495 0.198 Uiso 1 1 calc R . .
C68 C 0.243(2) 0.5135(12) 0.2289(6) 0.131(11) Uani 1 1 d . . .
H68A H 0.3022 0.5381 0.2289 0.196 Uiso 1 1 calc R C .
H68B H 0.2472 0.4917 0.2487 0.196 Uiso 1 1 calc R . .
H68C H 0.1828 0.5370 0.2271 0.196 Uiso 1 1 calc R . .
C69 C 0.3629(17) 0.3949(14) 0.2157(8) 0.135(11) Uani 1 1 d . . .
H69A H 0.4286 0.4081 0.2106 0.203 Uiso 1 1 calc R C .
H69B H 0.3612 0.3532 0.2154 0.203 Uiso 1 1 calc R . .
H69C H 0.3508 0.4085 0.2369 0.203 Uiso 1 1 calc R . .
C70 C 0.298(3) 0.3558(14) 0.1415(10) 0.158(13) Uani 1 1 d . . .
H70A H 0.3541 0.3714 0.1314 0.237 Uiso 1 1 calc R C .
H70B H 0.2488 0.3396 0.1253 0.237 Uiso 1 1 calc R . .
H70C H 0.3216 0.3260 0.1566 0.237 Uiso 1 1 calc R . .
C71 C -0.2096(13) 0.4811(7) 0.1886(4) 0.062(4) Uani 1 1 d . . .
C72 C -0.2641(13) 0.4380(8) 0.2047(3) 0.063(5) Uani 1 1 d . C .
C73 C -0.2940(11) 0.3907(7) 0.1829(4) 0.058(4) Uani 1 1 d . . .
C74 C -0.2497(14) 0.4033(8) 0.1528(4) 0.067(5) Uani 1 1 d . C .
C75 C -0.2012(15) 0.4609(10) 0.1570(5) 0.081(6) Uani 1 1 d . C .
C76 C -0.1793(14) 0.5418(7) 0.1989(4) 0.066(4) Uani 1 1 d . C .
H76A H -0.2368 0.5673 0.1946 0.100 Uiso 1 1 calc R . .
H76B H -0.1248 0.5547 0.1869 0.100 Uiso 1 1 calc R . .
H76C H -0.1571 0.5422 0.2216 0.100 Uiso 1 1 calc R . .
C77 C -0.295(2) 0.4458(13) 0.2401(5) 0.122(9) Uani 1 1 d . . .
H77A H -0.3605 0.4640 0.2393 0.182 Uiso 1 1 calc R C .
H77B H -0.2451 0.4698 0.2523 0.182 Uiso 1 1 calc R . .
H77C H -0.2973 0.4085 0.2503 0.182 Uiso 1 1 calc R . .
C78 C -0.360(2) 0.3396(12) 0.1932(8) 0.128(10) Uani 1 1 d . C .
H78A H -0.4308 0.3483 0.1876 0.192 Uiso 1 1 calc R . .
H78B H -0.3476 0.3338 0.2162 0.192 Uiso 1 1 calc R . .
H78C H -0.3425 0.3049 0.1821 0.192 Uiso 1 1 calc R . .
C79 C -0.2739(19) 0.3672(11) 0.1234(6) 0.109(8) Uani 1 1 d . . .
H79A H -0.3367 0.3804 0.1120 0.164 Uiso 1 1 calc R C .
H79B H -0.2809 0.3273 0.1296 0.164 Uiso 1 1 calc R . .
H79C H -0.2199 0.3706 0.1096 0.164 Uiso 1 1 calc R . .
C80 C -0.1598(19) 0.4939(11) 0.1301(5) 0.104(7) Uani 1 1 d . . .
H80A H -0.2121 0.5186 0.1198 0.155 Uiso 1 1 calc R C .
H80B H -0.1379 0.4671 0.1145 0.155 Uiso 1 1 calc R . .
H80C H -0.1030 0.5172 0.1387 0.155 Uiso 1 1 calc R . .
C81 C 0.1156(11) 0.2971(6) 0.3286(3) 0.048(3) Uani 1 1 d . C .
C82 C 0.1044(16) 0.2765(9) 0.3612(4) 0.077(5) Uani 1 1 d . . .
H82A H 0.0591 0.2936 0.3742 0.092 Uiso 1 1 calc R C .
C83 C 0.166(2) 0.2294(10) 0.3720(5) 0.108(8) Uani 1 1 d . C .
H83A H 0.1640 0.2173 0.3933 0.130 Uiso 1 1 calc R . .
C84 C 0.2253(18) 0.2011(7) 0.3538(5) 0.085(6) Uani 1 1 d . . .
H84A H 0.2555 0.1664 0.3611 0.102 Uiso 1 1 calc R C .
C85 C 0.2435(19) 0.2230(9) 0.3237(5) 0.098(8) Uani 1 1 d . C .
H85A H 0.2919 0.2061 0.3117 0.118 Uiso 1 1 calc R . .
C86 C 0.1858(16) 0.2721(8) 0.3116(3) 0.072(5) Uani 1 1 d . . .
H86A H 0.1968 0.2873 0.2914 0.086 Uiso 1 1 calc R C .
C87 C -0.0754(12) 0.3546(6) 0.3312(3) 0.049(3) Uani 1 1 d . C .
C88 C -0.0920(15) 0.3774(7) 0.3612(4) 0.071(5) Uani 1 1 d . . .
H88A H -0.0400 0.3969 0.3736 0.085 Uiso 1 1 calc R C .
C89 C -0.184(2) 0.3710(9) 0.3722(5) 0.099(7) Uani 1 1 d . C .
H89A H -0.1924 0.3859 0.3927 0.119 Uiso 1 1 calc R . .
C90 C -0.2654(18) 0.3452(8) 0.3564(5) 0.084(6) Uani 1 1 d . . .
H90A H -0.3266 0.3407 0.3655 0.101 Uiso 1 1 calc R C .
C91 C -0.2522(15) 0.3249(9) 0.3244(5) 0.082(6) Uani 1 1 d . C .
H91A H -0.3075 0.3090 0.3117 0.098 Uiso 1 1 calc R . .
C92 C -0.1634(15) 0.3281(7) 0.3126(4) 0.069(5) Uani 1 1 d . . .
H92A H -0.1565 0.3134 0.2920 0.083 Uiso 1 1 calc R C .
C93 C 0.1087(12) 0.4224(7) 0.3312(4) 0.056(4) Uani 1 1 d . C .
C94 C 0.1017(14) 0.4736(7) 0.3127(5) 0.071(5) Uani 1 1 d . . .
H94A H 0.0674 0.4737 0.2920 0.085 Uiso 1 1 calc R C .
C95 C 0.1477(17) 0.5256(8) 0.3261(5) 0.083(5) Uani 1 1 d . C .
H95A H 0.1403 0.5608 0.3152 0.099 Uiso 1 1 calc R . .
C96 C 0.2043(16) 0.5213(9) 0.3563(5) 0.081(6) Uani 1 1 d . . .
H96A H 0.2430 0.5530 0.3642 0.097 Uiso 1 1 calc R C .
C97 C 0.2044(17) 0.4728(9) 0.3744(4) 0.092(6) Uani 1 1 d . C .
H97A H 0.2328 0.4740 0.3959 0.110 Uiso 1 1 calc R . .
C98 C 0.1637(18) 0.4211(9) 0.3621(4) 0.087(6) Uani 1 1 d . . .
H98A H 0.1722 0.3867 0.3738 0.104 Uiso 1 1 calc R C .
P3 P 0.6371(9) 0.1934(5) 0.5271(2) 0.155(4) Uani 1 1 d . . .
F1 F 0.5600(19) 0.1744(9) 0.5530(6) 0.196(10) Uani 1 1 d . . .
F2 F 0.6192(19) 0.1387(12) 0.5076(9) 0.258(17) Uani 1 1 d . . .
F3 F 0.724(2) 0.2191(12) 0.5059(7) 0.256(16) Uani 1 1 d . . .
F4 F 0.6629(18) 0.2600(8) 0.5469(6) 0.181(8) Uani 1 1 d . . .
F5 F 0.5437(17) 0.2260(13) 0.5048(7) 0.245(14) Uani 1 1 d . . .
F6 F 0.7481(15) 0.1713(10) 0.5490(6) 0.200(10) Uani 1 1 d . . .
P4 P 0.1233(5) 0.3559(2) 0.45548(12) 0.0816(14) Uani 1 1 d . . .
F7 F 0.0363(13) 0.3563(9) 0.4781(4) 0.152(6) Uani 1 1 d . . .
F8 F 0.0691(16) 0.2994(10) 0.4382(5) 0.190(9) Uani 1 1 d . . .
F9 F 0.2126(13) 0.3552(9) 0.4321(3) 0.144(6) Uani 1 1 d . . .
F10 F 0.1754(14) 0.4103(7) 0.4724(5) 0.148(6) Uani 1 1 d . . .
F11 F 0.0561(15) 0.3968(9) 0.4317(4) 0.160(7) Uani 1 1 d . . .
F12 F 0.1923(14) 0.3172(7) 0.4804(4) 0.138(5) Uani 1 1 d . . .
P5 P 0.4938(7) 0.5275(3) 0.1460(2) 0.117(2) Uani 1 1 d . . .
F13 F 0.417(2) 0.4996(16) 0.1203(7) 0.258(15) Uani 1 1 d . . .
F14 F 0.573(2) 0.5028(10) 0.1261(8) 0.212(11) Uani 1 1 d . . .
F15 F 0.576(2) 0.5586(11) 0.1695(8) 0.226(12) Uani 1 1 d . . .
F16 F 0.394(2) 0.5544(13) 0.1667(8) 0.259(16) Uani 1 1 d . . .
F17 F 0.476(3) 0.5856(10) 0.1265(6) 0.229(13) Uani 1 1 d . . .
F18 F 0.504(2) 0.4654(9) 0.1656(7) 0.220(11) Uani 1 1 d . . .
P6 P -0.4590(14) 0.1923(5) 0.2487(3) 0.205(7) Uani 1 1 d . . .
F19 F -0.435(3) 0.1380(16) 0.2696(11) 0.297(17) Uani 1 1 d . . .
F20 F -0.561(3) 0.1562(17) 0.2252(15) 0.40(3) Uani 1 1 d . . .
F21 F -0.520(3) 0.2484(12) 0.2271(12) 0.34(2) Uani 1 1 d . . .
F22 F -0.395(3) 0.2380(16) 0.2699(10) 0.34(2) Uani 1 1 d . . .
F23 F -0.569(5) 0.2046(19) 0.2663(10) 0.39(3) Uani 1 1 d . . .
F24 F -0.389(3) 0.1819(16) 0.2233(9) 0.31(2) Uani 1 1 d . . .
C100 C -0.025(6) 0.700(2) 0.1422(18) 0.167(15) Uani 0.50 1 d PU . .
H10D H -0.0586 0.7154 0.1603 0.200 Uiso 0.50 1 calc PR . .
H10E H 0.0398 0.6842 0.1510 0.200 Uiso 0.50 1 calc PR . .
Cl1 Cl -0.004(2) 0.7531(8) 0.1191(6) 0.212(10) Uani 0.50 1 d PDU . .
Cl2 Cl -0.0935(16) 0.6485(7) 0.1259(6) 0.175(7) Uani 0.50 1 d PDU . .
C101 C 0.051(5) -0.311(4) 0.3579(18) 0.191(15) Uani 0.50 1 d PU . .
H10F H 0.0712 -0.2998 0.3370 0.230 Uiso 0.50 1 calc PR . .
H10G H 0.0186 -0.3489 0.3559 0.230 Uiso 0.50 1 calc PR . .
Cl3 Cl -0.0201(16) -0.2681(14) 0.3691(7) 0.244(11) Uani 0.50 1 d PDU . .
Cl4 Cl 0.1616(15) -0.3126(13) 0.3885(6) 0.221(10) Uani 0.50 1 d PDU . .
C102 C 0.252(3) 0.6010(18) 0.0794(13) 0.090(9) Uani 0.25 1 d PDU A 1
H10H H 0.3088 0.5781 0.0734 0.108 Uiso 0.25 1 calc PR A 1
H10I H 0.2560 0.6049 0.1028 0.108 Uiso 0.25 1 calc PR A 1
Cl5 Cl 0.241(3) 0.6702(14) 0.0590(8) 0.139(9) Uani 0.25 1 d PDU A 1
Cl6 Cl 0.131(3) 0.5725(10) 0.0627(8) 0.131(8) Uani 0.25 1 d PDU A 1
C1' C 0.215(3) 0.6173(15) 0.070(3) 0.110(10) Uani 0.25 1 d PDU B 2
H1'A H 0.2500 0.6024 0.0527 0.132 Uiso 0.25 1 calc PR B 2
H1'B H 0.2518 0.6064 0.0910 0.132 Uiso 0.25 1 calc PR B 2
Cl6' Cl 0.083(3) 0.5951(12) 0.0676(7) 0.123(8) Uani 0.25 1 d PDU B 2
Cl5' Cl 0.193(2) 0.6956(12) 0.0674(7) 0.119(8) Uani 0.25 1 d PDU B 2
C51 C 0.060(3) 0.1932(13) 0.2013(8) 0.041(8) Uiso 0.44(2) 1 d P C 1
C52 C 0.083(3) 0.2094(16) 0.1669(11) 0.041(8) Uiso 0.44(2) 1 d P C 1
C53 C 0.009(4) 0.2208(13) 0.1484(7) 0.038(8) Uiso 0.44(2) 1 d P C 1
C54 C -0.095(3) 0.2154(17) 0.1615(11) 0.049(10) Uiso 0.44(2) 1 d P C 1
C55 C -0.054(2) 0.1939(10) 0.1951(6) 0.024(6) Uiso 0.44(2) 1 d P C 1
C56 C 0.162(10) 0.177(6) 0.230(3) 0.25(6) Uiso 0.44(2) 1 d P C 1
H56A H 0.1722 0.1361 0.2314 0.378 Uiso 0.44(2) 1 calc PR C 1
H56B H 0.1475 0.1918 0.2510 0.378 Uiso 0.44(2) 1 calc PR C 1
H56C H 0.2229 0.1957 0.2240 0.378 Uiso 0.44(2) 1 calc PR C 1
C57 C 0.199(7) 0.209(4) 0.161(2) 0.18(4) Uiso 0.44(2) 1 d P C 1
H57A H 0.2143 0.1731 0.1503 0.266 Uiso 0.44(2) 1 calc PR C 1
H57B H 0.2402 0.2113 0.1813 0.266 Uiso 0.44(2) 1 calc PR C 1
H57C H 0.2134 0.2410 0.1475 0.266 Uiso 0.44(2) 1 calc PR C 1
C58 C -0.014(4) 0.235(2) 0.1125(12) 0.096(15) Uiso 0.44(2) 1 d P C 1
H58A H -0.0081 0.1999 0.1000 0.144 Uiso 0.44(2) 1 calc PR C 1
H58B H 0.0338 0.2631 0.1063 0.144 Uiso 0.44(2) 1 calc PR C 1
H58C H -0.0820 0.2498 0.1085 0.144 Uiso 0.44(2) 1 calc PR C 1
C59 C -0.211(3) 0.216(2) 0.1522(11) 0.078(13) Uiso 0.44(2) 1 d P C 1
H59A H -0.2308 0.1823 0.1398 0.116 Uiso 0.44(2) 1 calc PR C 1
H59B H -0.2287 0.2504 0.1394 0.116 Uiso 0.44(2) 1 calc PR C 1
H59C H -0.2455 0.2172 0.1715 0.116 Uiso 0.44(2) 1 calc PR C 1
C60 C -0.100(3) 0.1679(16) 0.2214(8) 0.058(10) Uiso 0.44(2) 1 d P C 1
H60A H -0.1155 0.1279 0.2164 0.086 Uiso 0.44(2) 1 calc PR C 1
H60B H -0.1624 0.1881 0.2246 0.086 Uiso 0.44(2) 1 calc PR C 1
H60C H -0.0544 0.1703 0.2408 0.086 Uiso 0.44(2) 1 calc PR C 1
C51' C 0.094(3) 0.1981(15) 0.1859(11) 0.069(9) Uiso 0.56(2) 1 d P C 2
C52' C 0.072(4) 0.2236(18) 0.1533(11) 0.079(12) Uiso 0.56(2) 1 d P C 2
C53' C -0.040(3) 0.2242(11) 0.1462(6) 0.041(7) Uiso 0.56(2) 1 d P C 2
C54' C -0.079(3) 0.2039(17) 0.1736(11) 0.072(11) Uiso 0.56(2) 1 d P C 2
C55' C 0.004(4) 0.1887(16) 0.1959(9) 0.076(10) Uiso 0.56(2) 1 d P C 2
C56' C 0.192(5) 0.178(3) 0.2060(15) 0.15(2) Uiso 0.56(2) 1 d P C 2
H56D H 0.2092 0.1394 0.1995 0.218 Uiso 0.56(2) 1 calc PR C 2
H56E H 0.1819 0.1779 0.2286 0.218 Uiso 0.56(2) 1 calc PR C 2
H56F H 0.2468 0.2040 0.2024 0.218 Uiso 0.56(2) 1 calc PR C 2
C57' C 0.143(3) 0.231(2) 0.1313(11) 0.110(14) Uiso 0.56(2) 1 d P C 2
H57D H 0.1464 0.1963 0.1186 0.165 Uiso 0.56(2) 1 calc PR C 2
H57E H 0.2084 0.2388 0.1427 0.165 Uiso 0.56(2) 1 calc PR C 2
H57F H 0.1229 0.2631 0.1173 0.165 Uiso 0.56(2) 1 calc PR C 2
C58' C -0.100(5) 0.236(3) 0.1154(14) 0.143(19) Uiso 0.56(2) 1 d P C 2
H58D H -0.1089 0.2002 0.1032 0.215 Uiso 0.56(2) 1 calc PR C 2
H58E H -0.0658 0.2637 0.1033 0.215 Uiso 0.56(2) 1 calc PR C 2
H58F H -0.1661 0.2505 0.1194 0.215 Uiso 0.56(2) 1 calc PR C 2
C59' C -0.202(5) 0.189(3) 0.1870(15) 0.15(2) Uiso 0.56(2) 1 d P C 2
H59D H -0.2267 0.1525 0.1783 0.232 Uiso 0.56(2) 1 calc PR C 2
H59E H -0.2488 0.2194 0.1796 0.232 Uiso 0.56(2) 1 calc PR C 2
H59F H -0.1962 0.1876 0.2102 0.232 Uiso 0.56(2) 1 calc PR C 2
C60' C -0.013(5) 0.162(3) 0.2319(14) 0.16(2) Uiso 0.56(2) 1 d P C 2
H60D H -0.0090 0.1200 0.2310 0.238 Uiso 0.56(2) 1 calc PR C 2
H60E H -0.0781 0.1731 0.2379 0.238 Uiso 0.56(2) 1 calc PR C 2
H60F H 0.0398 0.1759 0.2476 0.238 Uiso 0.56(2) 1 calc PR C 2
C21 C 0.207(2) -0.1258(14) 0.5004(10) 0.040(7) Uiso 0.50 1 d P D 1
C22 C 0.151(4) -0.1040(17) 0.5264(9) 0.070(10) Uiso 0.50 1 d P D 1
C23 C 0.051(3) -0.1163(14) 0.5109(10) 0.049(7) Uiso 0.50 1 d P D 1
C24 C 0.058(3) -0.1412(14) 0.4808(10) 0.050(8) Uiso 0.50 1 d P D 1
C25 C 0.146(3) -0.1410(10) 0.4756(6) 0.035(6) Uiso 0.50 1 d P D 1
C26 C 0.316(6) -0.132(3) 0.5096(19) 0.16(2) Uiso 0.50 1 d P D 1
H26A H 0.3312 -0.1710 0.5159 0.236 Uiso 0.50 1 calc PR D 1
H26B H 0.3358 -0.1061 0.5275 0.236 Uiso 0.50 1 calc PR D 1
H26C H 0.3527 -0.1215 0.4915 0.236 Uiso 0.50 1 calc PR D 1
C27 C 0.155(3) -0.0908(17) 0.5630(9) 0.076(10) Uiso 0.50 1 d P D 1
H27A H 0.1709 -0.1257 0.5751 0.114 Uiso 0.50 1 calc PR D 1
H27B H 0.0896 -0.0765 0.5679 0.114 Uiso 0.50 1 calc PR D 1
H27C H 0.2061 -0.0620 0.5688 0.114 Uiso 0.50 1 calc PR D 1
C28 C -0.057(3) -0.1219(18) 0.5167(10) 0.084(11) Uiso 0.50 1 d P D 1
H28A H -0.0670 -0.1572 0.5284 0.126 Uiso 0.50 1 calc PR D 1
H28B H -0.0989 -0.1228 0.4964 0.126 Uiso 0.50 1 calc PR D 1
H28C H -0.0768 -0.0893 0.5292 0.126 Uiso 0.50 1 calc PR D 1
C29 C -0.010(3) -0.1642(18) 0.4475(10) 0.080(10) Uiso 0.50 1 d P D 1
H29A H -0.0278 -0.2043 0.4500 0.120 Uiso 0.50 1 calc PR D 1
H29B H 0.0291 -0.1603 0.4293 0.120 Uiso 0.50 1 calc PR D 1
H29C H -0.0711 -0.1414 0.4438 0.120 Uiso 0.50 1 calc PR D 1
C30 C 0.223(4) -0.164(2) 0.4498(12) 0.096(14) Uiso 0.50 1 d P D 1
H30A H 0.2263 -0.2052 0.4503 0.144 Uiso 0.50 1 calc PR D 1
H30B H 0.2897 -0.1478 0.4555 0.144 Uiso 0.50 1 calc PR D 1
H30C H 0.1981 -0.1510 0.4284 0.144 Uiso 0.50 1 calc PR D 1
C21' C 0.207(2) -0.1131(12) 0.5136(8) 0.039(7) Uiso 0.50 1 d PD D 2
C22' C 0.098(3) -0.1063(12) 0.5236(7) 0.041(6) Uiso 0.50 1 d P D 2
C23' C 0.028(3) -0.1258(15) 0.4953(8) 0.049(8) Uiso 0.50 1 d PD D 2
C24' C 0.085(3) -0.1419(13) 0.4702(8) 0.044(8) Uiso 0.50 1 d P D 2
C25' C 0.200(3) -0.1383(12) 0.4827(8) 0.038(6) Uiso 0.50 1 d P D 2
C26' C 0.302(3) -0.106(2) 0.5319(11) 0.092(12) Uiso 0.50 1 d P D 2
H26D H 0.3184 -0.1409 0.5442 0.138 Uiso 0.50 1 calc PR D 2
H26E H 0.2985 -0.0739 0.5464 0.138 Uiso 0.50 1 calc PR D 2
H26F H 0.3536 -0.0989 0.5176 0.138 Uiso 0.50 1 calc PR D 2
C27' C 0.076(3) -0.0928(18) 0.5558(10) 0.086(11) Uiso 0.50 1 d PD D 2
H27D H 0.0818 -0.1273 0.5689 0.129 Uiso 0.50 1 calc PR D 2
H27E H 0.0073 -0.0780 0.5553 0.129 Uiso 0.50 1 calc PR D 2
H27F H 0.1228 -0.0640 0.5649 0.129 Uiso 0.50 1 calc PR D 2
C28' C -0.085(4) -0.138(2) 0.4865(14) 0.129(18) Uiso 0.50 1 d P D 2
H28D H -0.1016 -0.1757 0.4946 0.193 Uiso 0.50 1 calc PR D 2
H28E H -0.1000 -0.1374 0.4634 0.193 Uiso 0.50 1 calc PR D 2
H28F H -0.1250 -0.1090 0.4961 0.193 Uiso 0.50 1 calc PR D 2
C29' C 0.046(4) -0.170(2) 0.4376(12) 0.105(14) Uiso 0.50 1 d P D 2
H29D H 0.0375 -0.2108 0.4404 0.158 Uiso 0.50 1 calc PR D 2
H29E H 0.0941 -0.1630 0.4221 0.158 Uiso 0.50 1 calc PR D 2
H29F H -0.0187 -0.1528 0.4298 0.158 Uiso 0.50 1 calc PR D 2
C30' C 0.273(3) -0.1634(17) 0.4624(9) 0.071(9) Uiso 0.50 1 d P D 2
H30D H 0.2904 -0.2021 0.4697 0.106 Uiso 0.50 1 calc PR D 2
H30E H 0.3337 -0.1399 0.4639 0.106 Uiso 0.50 1 calc PR D 2
H30F H 0.2437 -0.1647 0.4403 0.106 Uiso 0.50 1 calc PR D 2

loop_
_atom_site_aniso_label
_atom_site_aniso_U_11
_atom_site_aniso_U_22
_atom_site_aniso_U_33
_atom_site_aniso_U_23
_atom_site_aniso_U_13
_atom_site_aniso_U_12
Ag1 0.0754(9) 0.0740(9) 0.0395(6) -0.0057(6) 0.0028(5) 0.0002(7)
Mo1 0.0420(7) 0.0389(6) 0.0382(6) -0.0016(5) 0.0046(5) 0.0010(5)
Mo2 0.0425(7) 0.0401(6) 0.0376(6) 0.0012(5) 0.0022(5) -0.0010(5)
Mo3 0.0520(7) 0.0343(6) 0.0463(6) 0.0011(5) 0.0092(5) 0.0005(5)
S1 0.048(2) 0.044(2) 0.0525(19) -0.0072(15) 0.0017(16) -0.0031(16)
S2 0.052(2) 0.0388(18) 0.0435(18) 0.0070(15) 0.0014(15) 0.0001(16)
S3 0.047(2) 0.049(2) 0.0449(18) -0.0057(16) 0.0119(15) -0.0008(16)
S4 0.057(2) 0.048(2) 0.0373(17) 0.0009(15) 0.0051(16) -0.0003(17)
P1 0.053(2) 0.051(2) 0.0451(19) -0.0109(16) 0.0062(16) -0.0024(17)
C1 0.092(14) 0.076(13) 0.057(10) -0.027(9) 0.019(9) 0.033(11)
C2 0.046(9) 0.064(10) 0.058(9) 0.004(8) 0.008(7) 0.014(7)
C3 0.031(8) 0.085(12) 0.054(9) -0.036(8) -0.004(6) 0.008(7)
C4 0.034(7) 0.056(9) 0.054(8) -0.006(7) 0.005(6) 0.013(6)
C5 0.037(8) 0.046(9) 0.101(13) -0.020(9) 0.009(8) 0.008(6)
C6 0.20(3) 0.24(4) 0.042(11) -0.014(16) 0.042(15) 0.08(3)
C7 0.109(18) 0.059(12) 0.125(18) 0.022(11) 0.056(15) -0.008(11)
C8 0.10(2) 0.20(3) 0.20(3) -0.16(3) -0.03(2) 0.03(2)
C9 0.14(2) 0.098(16) 0.095(15) 0.029(12) 0.042(15) 0.074(16)
C10 0.20(3) 0.040(11) 0.34(4) -0.088(18) 0.21(3) -0.047(14)
C11 0.062(11) 0.066(12) 0.082(12) 0.028(10) -0.020(9) -0.040(9)
C12 0.040(9) 0.078(13) 0.096(14) -0.037(11) -0.010(9) -0.016(8)
C13 0.052(9) 0.064(10) 0.059(9) 0.014(8) -0.023(8) -0.017(8)
C14 0.036(9) 0.065(11) 0.092(13) -0.011(10) -0.001(8) 0.001(7)
C15 0.057(10) 0.074(12) 0.073(11) -0.019(10) 0.010(9) -0.032(9)
C16 0.107(18) 0.097(16) 0.13(2) 0.051(15) 0.012(15) -0.021(13)
C17 0.050(13) 0.13(2) 0.58(8) -0.23(4) -0.03(3) 0.001(14)
C18 0.087(16) 0.19(3) 0.069(12) 0.017(15) -0.019(11) 0.015(16)
C19 0.048(13) 0.103(19) 0.35(5) -0.02(3) -0.05(2) 0.028(13)
C20 0.056(13) 0.28(4) 0.074(14) 0.000(18) 0.004(11) -0.022(17)
C31 0.072(11) 0.054(9) 0.053(9) -0.018(7) -0.006(8) 0.025(8)
C32 0.094(15) 0.086(14) 0.107(15) -0.036(11) 0.052(13) -0.046(12)
C33 0.14(2) 0.087(17) 0.16(3) -0.028(17) 0.02(2) -0.061(16)
C34 0.105(17) 0.078(14) 0.109(16) -0.068(13) 0.003(13) -0.011(13)
C35 0.110(17) 0.077(13) 0.074(12) -0.020(10) -0.002(11) -0.025(12)
C36 0.070(11) 0.072(11) 0.062(10) -0.014(9) -0.006(8) -0.007(9)
C37 0.055(9) 0.054(9) 0.043(7) -0.012(6) 0.005(6) -0.009(7)
C38 0.082(12) 0.071(11) 0.033(7) 0.002(7) 0.015(7) 0.005(9)
C39 0.073(12) 0.086(13) 0.063(10) 0.002(10) -0.020(9) 0.003(10)
C40 0.081(14) 0.080(13) 0.092(14) 0.025(11) -0.017(11) 0.018(10)
C41 0.15(2) 0.067(13) 0.094(15) -0.018(12) -0.004(15) -0.011(14)
C42 0.104(15) 0.064(11) 0.078(12) -0.028(9) -0.027(11) 0.039(11)
C43 0.085(12) 0.028(7) 0.067(10) 0.000(7) 0.019(9) 0.005(7)
C44 0.088(13) 0.059(10) 0.061(10) 0.001(8) 0.021(9) -0.006(9)
C45 0.074(12) 0.087(12) 0.052(9) -0.014(8) 0.025(9) -0.019(10)
C46 0.088(15) 0.061(11) 0.101(15) -0.019(10) 0.050(12) -0.025(10)
C47 0.082(14) 0.106(17) 0.100(15) 0.008(13) 0.003(12) 0.040(12)
C48 0.052(10) 0.124(16) 0.063(10) 0.009(10) 0.018(8) 0.032(10)
Ag2 0.0803(9) 0.0694(8) 0.0334(5) 0.0020(5) 0.0017(5) 0.0021(6)
Mo4 0.0461(7) 0.0455(7) 0.0328(6) -0.0039(5) 0.0005(5) 0.0029(5)
Mo5 0.0563(7) 0.0389(6) 0.0414(6) -0.0046(5) 0.0072(5) 0.0000(6)
Mo6 0.0488(7) 0.0442(7) 0.0338(6) 0.0010(5) 0.0036(5) -0.0040(5)
S5 0.060(2) 0.053(2) 0.0413(18) -0.0016(16) 0.0045(16) -0.0052(18)
S6 0.055(2) 0.058(2) 0.048(2) 0.0058(17) 0.0016(17) 0.0049(18)
S7 0.050(2) 0.048(2) 0.0310(16) -0.0045(14) 0.0018(14) -0.0031(16)
S8 0.065(2) 0.0447(19) 0.0356(17) -0.0057(15) 0.0008(16) -0.0019(17)
P2 0.068(3) 0.053(2) 0.0319(17) 0.0011(15) 0.0009(16) -0.0021(19)
C61 0.077(13) 0.095(16) 0.066(11) 0.018(11) 0.011(10) -0.050(12)
C62 0.097(16) 0.050(11) 0.110(16) 0.032(11) 0.028(13) 0.009(10)
C63 0.081(14) 0.091(16) 0.109(17) -0.023(13) 0.015(13) -0.025(12)
C64 0.067(14) 0.12(2) 0.097(17) -0.002(15) 0.007(12) -0.016(13)
C65 0.106(17) 0.078(14) 0.120(19) 0.031(13) 0.091(16) 0.004(13)
C66 0.29(5) 0.31(5) 0.076(15) 0.10(2) -0.08(2) -0.25(4)
C67 0.12(2) 0.10(2) 0.18(3) -0.017(19) 0.01(2) 0.018(16)
C68 0.15(2) 0.14(2) 0.108(18) -0.064(17) 0.024(16) -0.091(19)
C69 0.057(14) 0.17(3) 0.17(3) 0.05(2) -0.015(15) -0.041(15)
C70 0.11(2) 0.15(3) 0.22(4) 0.01(3) 0.04(2) -0.01(2)
C71 0.072(11) 0.057(10) 0.056(9) 0.010(8) 0.004(8) 0.041(8)
C72 0.067(11) 0.092(13) 0.034(7) -0.007(8) 0.019(7) 0.025(9)
C73 0.033(8) 0.064(10) 0.075(11) -0.020(8) -0.008(7) 0.005(7)
C74 0.062(11) 0.072(12) 0.061(10) -0.012(8) -0.018(8) 0.005(9)
C75 0.074(13) 0.096(15) 0.072(12) 0.044(11) 0.000(9) 0.015(11)
C76 0.081(12) 0.052(9) 0.069(10) 0.002(8) 0.024(9) 0.014(8)
C77 0.12(2) 0.17(3) 0.078(14) -0.015(15) 0.043(14) 0.044(18)
C78 0.076(16) 0.12(2) 0.18(3) 0.019(19) -0.024(17) -0.027(14)
C79 0.103(17) 0.121(19) 0.095(15) -0.037(14) -0.035(13) 0.030(14)
C80 0.107(17) 0.114(17) 0.084(13) 0.047(13) -0.021(12) 0.017(14)
C81 0.053(9) 0.042(8) 0.048(8) -0.001(6) 0.003(7) 0.001(6)
C82 0.095(14) 0.080(12) 0.052(9) 0.006(9) -0.010(9) -0.018(10)
C83 0.18(3) 0.084(15) 0.055(11) 0.025(11) -0.019(13) -0.006(16)
C84 0.127(18) 0.036(9) 0.090(14) 0.011(9) 0.002(13) 0.026(10)
C85 0.15(2) 0.073(13) 0.073(12) -0.026(10) 0.018(12) 0.056(13)
C86 0.112(15) 0.071(11) 0.032(7) 0.008(7) 0.000(8) -0.002(10)
C87 0.063(10) 0.048(8) 0.039(7) 0.004(6) 0.013(7) 0.000(7)
C88 0.091(13) 0.063(10) 0.064(10) -0.007(8) 0.040(10) -0.006(9)
C89 0.16(2) 0.066(13) 0.081(13) 0.003(10) 0.046(15) -0.006(14)
C90 0.103(15) 0.064(11) 0.096(14) -0.001(10) 0.053(12) -0.025(11)
C91 0.060(11) 0.100(15) 0.088(13) -0.021(11) 0.024(10) -0.012(10)
C92 0.096(14) 0.061(10) 0.050(8) 0.010(7) 0.004(9) -0.016(9)
C93 0.056(9) 0.059(9) 0.054(8) -0.010(7) 0.010(7) -0.007(7)
C94 0.077(12) 0.056(10) 0.082(11) -0.009(9) 0.018(9) -0.015(8)
C95 0.097(14) 0.067(12) 0.080(12) 0.022(9) -0.010(11) -0.012(10)
C96 0.080(13) 0.063(12) 0.097(14) -0.030(11) -0.008(11) -0.017(9)
C97 0.107(16) 0.098(15) 0.061(10) -0.005(10) -0.036(10) -0.043(12)
C98 0.136(18) 0.085(13) 0.043(9) -0.024(9) 0.022(10) -0.025(12)
P3 0.205(10) 0.141(8) 0.130(7) 0.029(6) 0.070(7) 0.072(7)
F1 0.21(2) 0.142(15) 0.25(2) 0.023(15) 0.13(2) -0.015(14)
F2 0.17(2) 0.25(3) 0.37(4) -0.18(3) 0.09(2) -0.022(18)
F3 0.31(3) 0.20(2) 0.27(3) 0.14(2) 0.14(3) 0.07(2)
F4 0.197(19) 0.124(14) 0.23(2) -0.031(14) 0.071(17) -0.036(13)
F5 0.153(18) 0.32(3) 0.25(3) 0.14(3) -0.086(18) -0.02(2)
F6 0.136(15) 0.19(2) 0.27(3) 0.099(19) 0.010(15) 0.060(14)
P4 0.105(4) 0.080(3) 0.060(3) -0.003(2) 0.005(3) 0.003(3)
F7 0.122(12) 0.201(18) 0.142(13) 0.002(12) 0.061(10) 0.004(11)
F8 0.181(18) 0.23(2) 0.165(16) -0.110(16) 0.035(14) -0.068(15)
F9 0.139(13) 0.212(18) 0.085(9) 0.008(10) 0.030(8) 0.015(12)
F10 0.168(15) 0.098(10) 0.171(15) -0.014(10) -0.024(12) -0.023(9)
F11 0.183(17) 0.185(17) 0.109(10) 0.044(11) 0.006(10) 0.076(13)
F12 0.171(15) 0.118(11) 0.128(11) 0.038(9) 0.037(10) 0.027(10)
P5 0.124(6) 0.089(5) 0.143(6) -0.013(4) 0.035(5) -0.031(4)
F13 0.25(3) 0.31(4) 0.21(3) -0.12(3) 0.00(2) -0.02(3)
F14 0.19(2) 0.169(19) 0.29(3) 0.053(19) 0.08(2) 0.065(16)
F15 0.21(2) 0.18(2) 0.28(3) -0.01(2) -0.01(2) -0.070(19)
F16 0.27(3) 0.21(2) 0.33(4) 0.00(2) 0.20(3) -0.04(2)
F17 0.36(4) 0.148(17) 0.19(2) 0.058(16) 0.11(2) 0.00(2)
F18 0.26(3) 0.129(16) 0.27(3) 0.074(17) -0.01(2) -0.012(16)
P6 0.332(19) 0.130(8) 0.174(10) -0.013(8) 0.126(12) -0.056(10)
F19 0.32(4) 0.24(3) 0.34(4) 0.06(3) 0.04(4) -0.05(3)
F20 0.25(3) 0.29(4) 0.63(8) 0.11(5) -0.10(5) -0.19(3)
F21 0.40(5) 0.128(19) 0.49(6) 0.10(3) 0.09(5) 0.04(2)
F22 0.34(4) 0.28(4) 0.37(4) -0.21(3) -0.08(4) -0.04(3)
F23 0.63(9) 0.30(4) 0.28(4) -0.10(4) 0.28(5) -0.15(5)
F24 0.26(3) 0.34(4) 0.35(4) -0.13(3) 0.18(3) -0.09(3)
C100 0.23(3) 0.08(2) 0.18(3) -0.04(2) -0.02(3) -0.04(2)
Cl1 0.31(3) 0.105(12) 0.21(2) -0.012(12) -0.02(2) -0.050(15)
Cl2 0.165(16) 0.134(13) 0.22(2) 0.006(13) 0.002(14) 0.010(11)
C101 0.12(2) 0.28(3) 0.18(3) 0.07(3) 0.08(2) 0.13(2)
Cl3 0.165(17) 0.31(3) 0.26(2) 0.11(2) 0.045(16) 0.099(17)
Cl4 0.150(15) 0.29(2) 0.22(2) 0.082(18) 0.020(14) 0.099(16)
C102 0.13(2) 0.074(19) 0.070(17) -0.038(16) 0.050(16) 0.030(18)
Cl5 0.14(2) 0.16(2) 0.126(17) -0.020(16) 0.045(15) -0.019(17)
Cl6 0.21(2) 0.068(14) 0.118(15) 0.015(12) 0.028(16) 0.035(14)
C1' 0.15(2) 0.10(2) 0.095(17) -0.034(17) 0.052(17) 0.023(18)
Cl6' 0.17(2) 0.108(18) 0.098(14) -0.017(13) 0.030(14) 0.037(15)
Cl5' 0.13(2) 0.119(18) 0.108(15) -0.039(13) -0.006(14) -0.005(14)

loop_
_atom_type_symbol
_atom_type_description
_atom_type_scat_dispersion_real
_atom_type_scat_dispersion_imag
_atom_type_scat_source
C C 0.0033 0.0016 'International Tables Vol C Tables 4.2.6.8 and 6.1.1.4'
H H 0.0000 0.0000 'International Tables Vol C Tables 4.2.6.8 and 6.1.1.4'
P P 0.1023 0.0942 'International Tables Vol C Tables 4.2.6.8 and 6.1.1.4'
S S 0.1246 0.1234 'International Tables Vol C Tables 4.2.6.8 and 6.1.1.4'
Mo Mo -1.6832 0.6857 'International Tables Vol C Tables 4.2.6.8 and 6.1.1.4'
Ag Ag -0.8971 1.1015 'International Tables Vol C Tables 4.2.6.8 and 6.1.1.4'
F F 0.0171 0.0103 'International Tables Vol C Tables 4.2.6.8 and 6.1.1.4'
Cl Cl 0.1484 0.1585 'International Tables Vol C Tables 4.2.6.8 and 6.1.1.4'

loop_
_geom_angle_atom_site_label_1
_geom_angle_atom_site_label_2
_geom_angle_atom_site_label_3
_geom_angle
P1 Ag1 S1 126.10(14)
P1 Ag1 S2 121.82(13)
S1 Ag1 S2 92.27(11)
P1 Ag1 S3 124.44(13)
S1 Ag1 S3 91.58(12)
S2 Ag1 S3 90.85(12)
P1 Ag1 Mo1 148.62(11)
S1 Ag1 Mo1 46.06(8)
S2 Ag1 Mo1 46.61(8)
S3 Ag1 Mo1 86.81(8)
P1 Ag1 Mo2 146.94(11)
S1 Ag1 Mo2 86.93(9)
S2 Ag1 Mo2 45.73(8)
S3 Ag1 Mo2 45.71(8)
Mo1 Ag1 Mo2 53.17(3)
P1 Ag1 Mo3 151.48(11)
S1 Ag1 Mo3 46.17(9)
S2 Ag1 Mo3 86.65(8)
S3 Ag1 Mo3 45.94(8)
Mo1 Ag1 Mo3 52.87(3)
Mo2 Ag1 Mo3 52.64(3)
S1 Mo1 C4 113.0(4)
S1 Mo1 S4 102.89(14)
C4 Mo1 S4 139.3(4)
S1 Mo1 C1 125.3(6)
C4 Mo1 C1 57.2(6)
S4 Mo1 C1 86.8(5)
S1 Mo1 S2 107.02(14)
C4 Mo1 S2 86.1(4)
S4 Mo1 S2 101.60(14)
C1 Mo1 S2 123.7(5)
S1 Mo1 C3 85.3(4)
C4 Mo1 C3 34.2(6)
S4 Mo1 C3 139.4(4)
C1 Mo1 C3 57.8(6)
S2 Mo1 C3 114.0(5)
S1 Mo1 C5 143.3(4)
C4 Mo1 C5 33.9(6)
S4 Mo1 C5 105.7(5)
C1 Mo1 C5 36.2(7)
S2 Mo1 C5 89.3(5)
C3 Mo1 C5 58.1(5)
S1 Mo1 C2 92.4(4)
C4 Mo1 C2 57.8(5)
S4 Mo1 C2 103.6(4)
C1 Mo1 C2 34.0(7)
S2 Mo1 C2 143.7(4)
C3 Mo1 C2 35.9(6)
C5 Mo1 C2 58.9(6)
S1 Mo1 Mo3 52.85(10)
C4 Mo1 Mo3 165.4(4)
S4 Mo1 Mo3 52.19(10)
C1 Mo1 Mo3 125.6(5)
S2 Mo1 Mo3 100.83(10)
C3 Mo1 Mo3 132.3(4)
C5 Mo1 Mo3 156.9(5)
C2 Mo1 Mo3 115.3(4)
S1 Mo1 Mo2 101.32(10)
C4 Mo1 Mo2 132.5(4)
S4 Mo1 Mo2 51.95(10)
C1 Mo1 Mo2 124.7(5)
S2 Mo1 Mo2 51.95(9)
C3 Mo1 Mo2 165.6(5)
C5 Mo1 Mo2 114.3(4)
C2 Mo1 Mo2 154.0(4)
Mo3 Mo1 Mo2 59.86(4)
S1 Mo1 Ag1 53.80(10)
C4 Mo1 Ag1 111.9(4)
S4 Mo1 Ag1 104.46(10)
C1 Mo1 Ag1 168.7(5)
S2 Mo1 Ag1 53.75(9)
C3 Mo1 Ag1 111.9(3)
C5 Mo1 Ag1 136.2(5)
C2 Mo1 Ag1 140.0(4)
Mo3 Mo1 Ag1 64.11(4)
Mo2 Mo1 Ag1 63.94(4)
C12 Mo2 S4 96.1(5)
C12 Mo2 S3 141.6(5)
S4 Mo2 S3 102.82(13)
C12 Mo2 S2 101.8(5)
S4 Mo2 S2 102.69(14)
S3 Mo2 S2 106.03(14)
C12 Mo2 C15 57.3(6)
S4 Mo2 C15 145.8(5)
S3 Mo2 C15 90.6(5)
S2 Mo2 C15 103.5(6)
C12 Mo2 C13 32.5(6)
S4 Mo2 C13 88.0(4)
S3 Mo2 C13 114.7(5)
S2 Mo2 C13 134.3(4)
C15 Mo2 C13 58.0(6)
C12 Mo2 C14 55.9(6)
S4 Mo2 C14 115.5(5)
S3 Mo2 C14 85.8(4)
S2 Mo2 C14 136.5(5)
C15 Mo2 C14 33.4(7)
C13 Mo2 C14 35.7(6)
C12 Mo2 C11 35.4(7)
S4 Mo2 C11 130.6(5)
S3 Mo2 C11 122.0(6)
S2 Mo2 C11 85.2(5)
C15 Mo2 C11 32.8(7)
C13 Mo2 C11 56.4(6)
C14 Mo2 C11 54.5(6)
C12 Mo2 Mo3 144.2(6)
S4 Mo2 Mo3 52.26(10)
S3 Mo2 Mo3 52.57(9)
S2 Mo2 Mo3 101.36(10)
C15 Mo2 Mo3 140.1(5)
C13 Mo2 Mo3 119.3(4)
C14 Mo2 Mo3 118.0(4)
C11 Mo2 Mo3 172.3(5)
C12 Mo2 Mo1 117.4(5)
S4 Mo2 Mo1 52.37(10)
S3 Mo2 Mo1 100.48(10)
S2 Mo2 Mo1 52.66(9)
C15 Mo2 Mo1 155.7(6)
C13 Mo2 Mo1 132.5(5)
C14 Mo2 Mo1 167.2(5)
C11 Mo2 Mo1 127.9(5)
Mo3 Mo2 Mo1 59.82(4)
C12 Mo2 Ag1 150.8(6)
S4 Mo2 Ag1 103.93(10)
S3 Mo2 Ag1 53.45(10)
S2 Mo2 Ag1 53.34(9)
C15 Mo2 Ag1 109.2(4)
C13 Mo2 Ag1 164.5(5)
C14 Mo2 Ag1 128.8(5)
C11 Mo2 Ag1 118.6(4)
Mo3 Mo2 Ag1 63.70(4)
Mo1 Mo2 Ag1 62.90(4)
C25 Mo3 S4 140.3(8)
C25 Mo3 S3 90.7(7)
S4 Mo3 S3 102.46(14)
C25 Mo3 S1 109.6(10)
S4 Mo3 S1 102.57(14)
S3 Mo3 S1 105.88(14)
C25 Mo3 C21 32.3(12)
S4 Mo3 C21 109.2(11)
S3 Mo3 C21 91.3(8)
S1 Mo3 C21 139.5(8)
C25 Mo3 C23 53.4(11)
S4 Mo3 C23 101.9(10)
S3 Mo3 C23 143.2(8)
S1 Mo3 C23 95.2(10)
C21 Mo3 C23 54.6(11)
C25 Mo3 C24' 20.0(9)
S4 Mo3 C24' 147.8(9)
S3 Mo3 C24' 102.0(10)
S1 Mo3 C24' 90.6(10)
C21 Mo3 C24' 49.6(12)
C23 Mo3 C24' 47.1(13)
C25 Mo3 C21' 45.9(11)
S4 Mo3 C21' 94.7(8)
S3 Mo3 C21' 99.1(7)
S1 Mo3 C21' 145.5(7)
C21 Mo3 C21' 15.2(9)
C23 Mo3 C21' 51.6(12)
C24' Mo3 C21' 60.8(11)
C25 Mo3 C22' 58.8(9)
S4 Mo3 C22' 88.1(8)
S3 Mo3 C22' 137.3(9)
S1 Mo3 C22' 112.0(10)
C21 Mo3 C22' 46.7(12)
C23 Mo3 C22' 19.6(9)
C24' Mo3 C22' 59.7(11)
C21' Mo3 C22' 38.3(11)
C25 Mo3 C23' 46.7(12)
S4 Mo3 C23' 117.4(9)
S3 Mo3 C23' 136.0(9)
S1 Mo3 C23' 83.8(8)
C21 Mo3 C23' 59.6(11)
C23 Mo3 C23' 17.5(10)
C24' Mo3 C23' 34.1(11)
C21' Mo3 C23' 61.6(11)
C22' Mo3 C23' 36.6(11)
C25 Mo3 C22 57.8(12)
S4 Mo3 C22 83.9(9)
S3 Mo3 C22 122.1(13)
S1 Mo3 C22 129.1(13)
C21 Mo3 C22 35.8(14)
C23 Mo3 C22 35.3(14)
C24' Mo3 C22 65.3(13)
C21' Mo3 C22 23.7(11)
C22' Mo3 C22 17.0(10)
C23' Mo3 C22 50.5(13)
C25 Mo3 C24 29.2(13)
S4 Mo3 C24 135.7(11)
S3 Mo3 C24 116.0(11)
S1 Mo3 C24 87.9(8)
C21 Mo3 C24 51.8(11)
C23 Mo3 C24 33.8(14)
C24' Mo3 C24 14.1(10)
C21' Mo3 C24 59.5(11)
C22' Mo3 C24 48.8(13)
C23' Mo3 C24 20.1(10)
C22 Mo3 C24 57.7(13)
Mo1 S1 Mo3 75.03(12)
Mo1 S1 Ag1 80.14(12)
Mo3 S1 Ag1 80.65(12)
Mo2 S2 Mo1 75.39(11)
Mo2 S2 Ag1 80.93(11)
Mo1 S2 Ag1 79.64(11)
Mo2 S3 Mo3 75.21(11)
Mo2 S3 Ag1 80.84(12)
Mo3 S3 Ag1 80.68(12)
Mo2 S4 Mo3 75.51(11)
Mo2 S4 Mo1 75.68(11)
Mo3 S4 Mo1 75.21(12)
C31 P1 C37 104.9(7)
C31 P1 C43 105.6(7)
C37 P1 C43 105.2(7)
C31 P1 Ag1 113.6(6)
C37 P1 Ag1 114.1(5)
C43 P1 Ag1 112.5(6)
C2 C1 C5 110.1(16)
C2 C1 C6 126(2)
C5 C1 C6 123(2)
C2 C1 Mo1 74.4(9)
C5 C1 Mo1 72.5(9)
C6 C1 Mo1 128.5(15)
C1 C2 C3 106.1(15)
C1 C2 C7 127.2(18)
C3 C2 C7 126.1(18)
C1 C2 Mo1 71.6(9)
C3 C2 Mo1 71.3(8)
C7 C2 Mo1 128.0(12)
C4 C3 C2 106.6(13)
C4 C3 C8 124(2)
C2 C3 C8 129(2)
C4 C3 Mo1 71.9(8)
C2 C3 Mo1 72.8(8)
C8 C3 Mo1 127.3(12)
C5 C4 C3 112.7(15)
C5 C4 C9 123.7(18)
C3 C4 C9 123.1(17)
C5 C4 Mo1 74.1(8)
C3 C4 Mo1 73.9(8)
C9 C4 Mo1 126.1(11)
C4 C5 C10 126(2)
C4 C5 C1 104.4(15)
C10 C5 C1 129(2)
C4 C5 Mo1 72.0(8)
C10 C5 Mo1 130.0(12)
C1 C5 Mo1 71.3(8)
C1 C6 H6A 109.5
C1 C6 H6B 109.5
H6A C6 H6B 109.5
C1 C6 H6C 109.5
H6A C6 H6C 109.5
H6B C6 H6C 109.5
C2 C7 H7A 109.5
C2 C7 H7B 109.5
H7A C7 H7B 109.5
C2 C7 H7C 109.5
H7A C7 H7C 109.5
H7B C7 H7C 109.5
C3 C8 H8A 109.5
C3 C8 H8B 109.5
H8A C8 H8B 109.5
C3 C8 H8C 109.5
H8A C8 H8C 109.5
H8B C8 H8C 109.5
C4 C9 H9A 109.5
C4 C9 H9B 109.5
H9A C9 H9B 109.5
C4 C9 H9C 109.5
H9A C9 H9C 109.5
H9B C9 H9C 109.5
C5 C10 H10A 109.5
C5 C10 H10B 109.5
H10A C10 H10B 109.5
C5 C10 H10C 109.5
H10A C10 H10C 109.5
H10B C10 H10C 109.5
C15 C11 C12 107.4(16)
C15 C11 C16 125(2)
C12 C11 C16 128(2)
C15 C11 Mo2 71.9(9)
C12 C11 Mo2 69.3(9)
C16 C11 Mo2 128.0(13)
C13 C12 C11 110.1(17)
C13 C12 C17 131(3)
C11 C12 C17 118(3)
C13 C12 Mo2 76.4(10)
C11 C12 Mo2 75.3(9)
C17 C12 Mo2 121.9(12)
C12 C13 C14 105.2(16)
C12 C13 C18 126(2)
C14 C13 C18 128.3(18)
C12 C13 Mo2 71.1(9)
C14 C13 Mo2 72.7(9)
C18 C13 Mo2 126.9(14)
C15 C14 C13 108.4(15)
C15 C14 C19 129(2)
C13 C14 C19 123(2)
C15 C14 Mo2 71.7(10)
C13 C14 Mo2 71.6(9)
C19 C14 Mo2 126.7(14)
C11 C15 C14 108.4(16)
C11 C15 C20 126(2)
C14 C15 C20 124(2)
C11 C15 Mo2 75.3(10)
C14 C15 Mo2 74.9(10)
C20 C15 Mo2 126.9(13)
C11 C16 H16A 109.5
C11 C16 H16B 109.5
H16A C16 H16B 109.5
C11 C16 H16C 109.5
H16A C16 H16C 109.5
H16B C16 H16C 109.5
C12 C17 H17A 109.5
C12 C17 H17B 109.5
H17A C17 H17B 109.5
C12 C17 H17C 109.5
H17A C17 H17C 109.5
H17B C17 H17C 109.5
C13 C18 H18A 109.5
C13 C18 H18B 109.5
H18A C18 H18B 109.5
C13 C18 H18C 109.5
H18A C18 H18C 109.5
H18B C18 H18C 109.5
C14 C19 H19A 109.5
C14 C19 H19B 109.5
H19A C19 H19B 109.5
C14 C19 H19C 109.5
H19A C19 H19C 109.5
H19B C19 H19C 109.5
C15 C20 H20A 109.5
C15 C20 H20B 109.5
H20A C20 H20B 109.5
C15 C20 H20C 109.5
H20A C20 H20C 109.5
H20B C20 H20C 109.5
C32 C31 C36 117.8(16)
C32 C31 P1 119.1(12)
C36 C31 P1 123.1(15)
C31 C32 C33 120(2)
C31 C32 H32A 120.2
C33 C32 H32A 120.2
C34 C33 C32 120(2)
C34 C33 H33A 120.0
C32 C33 H33A 120.0
C35 C34 C33 120(2)
C35 C34 H34A 119.9
C33 C34 H34A 119.9
C34 C35 C36 120(2)
C34 C35 H35A 119.9
C36 C35 H35A 119.9
C31 C36 C35 121.6(19)
C31 C36 H36A 119.2
C35 C36 H36A 119.2
C38 C37 C42 117.5(15)
C38 C37 P1 124.8(12)
C42 C37 P1 117.6(11)
C39 C38 C37 121.8(16)
C39 C38 H38A 119.1
C37 C38 H38A 119.1
C40 C39 C38 121.3(16)
C40 C39 H39A 119.4
C38 C39 H39A 119.4
C39 C40 C41 117.8(18)
C39 C40 H40A 121.1
C41 C40 H40A 121.1
C42 C41 C40 122(2)
C42 C41 H41A 118.8
C40 C41 H41A 118.8
C41 C42 C37 118.9(17)
C41 C42 H42A 120.6
C37 C42 H42A 120.6
C44 C43 C48 121.0(17)
C44 C43 P1 123.0(15)
C48 C43 P1 115.9(13)
C43 C44 C45 121.7(19)
C43 C44 H44A 119.1
C45 C44 H44A 119.1
C44 C45 C46 121.4(18)
C44 C45 H45A 119.3
C46 C45 H45A 119.3
C47 C46 C45 115.5(17)
C47 C46 H46A 122.2
C45 C46 H46A 122.2
C46 C47 C48 124.5(19)
C46 C47 H47A 117.8
C48 C47 H47A 117.8
C43 C48 C47 115.4(17)
C43 C48 H48A 122.3
C47 C48 H48A 122.3
P2 Ag2 S5 122.23(14)
P2 Ag2 S8 123.09(13)
S5 Ag2 S8 92.38(12)
P2 Ag2 S6 125.05(14)
S5 Ag2 S6 92.36(13)
S8 Ag2 S6 92.79(12)
P2 Ag2 Mo4 147.31(12)
S5 Ag2 Mo4 46.71(9)
S8 Ag2 Mo4 46.29(9)
S6 Ag2 Mo4 87.63(9)
P2 Ag2 Mo6 149.74(12)
S5 Ag2 Mo6 88.01(9)
S8 Ag2 Mo6 46.76(9)
S6 Ag2 Mo6 46.52(9)
Mo4 Ag2 Mo6 53.45(3)
P2 Ag2 Mo5 149.20(11)
S5 Ag2 Mo5 46.47(9)
S8 Ag2 Mo5 87.65(8)
S6 Ag2 Mo5 46.51(9)
Mo4 Ag2 Mo5 53.20(4)
Mo6 Ag2 Mo5 53.45(4)
S8 Mo4 S7 103.02(14)
S8 Mo4 S5 106.70(14)
S7 Mo4 S5 102.95(13)
S8 Mo4 C74 138.9(5)
S7 Mo4 C74 88.1(5)
S5 Mo4 C74 109.0(5)
S8 Mo4 C75 102.6(6)
S7 Mo4 C75 92.3(5)
S5 Mo4 C75 142.7(5)
C74 Mo4 C75 36.8(7)
S8 Mo4 C71 82.0(5)
S7 Mo4 C71 124.1(4)
S5 Mo4 C71 129.2(4)
C74 Mo4 C71 59.8(6)
C75 Mo4 C71 34.6(7)
S8 Mo4 C72 98.7(5)
S7 Mo4 C72 146.3(4)
S5 Mo4 C72 95.0(5)
C74 Mo4 C72 58.9(6)
C75 Mo4 C72 57.7(6)
C71 Mo4 C72 34.9(6)
S8 Mo4 C73 133.6(4)
S7 Mo4 C73 118.7(4)
S5 Mo4 C73 84.0(4)
C74 Mo4 C73 35.6(6)
C75 Mo4 C73 59.0(7)
C71 Mo4 C73 58.7(6)
C72 Mo4 C73 34.9(6)
S8 Mo4 Mo5 101.69(11)
S7 Mo4 Mo5 52.57(9)
S5 Mo4 Mo5 52.57(10)
C74 Mo4 Mo5 115.9(4)
C75 Mo4 Mo5 141.0(6)
C71 Mo4 Mo5 175.4(4)
C72 Mo4 Mo5 145.5(5)
C73 Mo4 Mo5 119.1(4)
S8 Mo4 Mo6 52.82(10)
S7 Mo4 Mo6 52.53(9)
S5 Mo4 Mo6 101.25(11)
C74 Mo4 Mo6 135.0(5)
C75 Mo4 Mo6 114.8(5)
C71 Mo4 Mo6 121.2(5)
C72 Mo4 Mo6 150.3(5)
C73 Mo4 Mo6 170.4(4)
Mo5 Mo4 Mo6 60.21(4)
S8 Mo4 Ag2 53.82(10)
S7 Mo4 Ag2 104.25(10)
S5 Mo4 Ag2 53.68(10)
C74 Mo4 Ag2 160.3(5)
C75 Mo4 Ag2 153.4(6)
C71 Mo4 Ag2 121.1(4)
C72 Mo4 Ag2 109.4(4)
C73 Mo4 Ag2 125.6(4)
Mo5 Mo4 Ag2 63.55(4)
Mo6 Mo4 Ag2 63.39(4)
S7 Mo5 S5 103.11(14)
S7 Mo5 S6 102.58(14)
S5 Mo5 S6 106.54(14)
S7 Mo5 C54' 113.5(12)
S5 Mo5 C54' 88.7(9)
S6 Mo5 C54' 136.4(11)
S7 Mo5 C53 89.6(8)
S5 Mo5 C53 128.9(11)
S6 Mo5 C53 118.8(12)
C54' Mo5 C53 42.0(14)
S7 Mo5 C55' 142.1(9)
S5 Mo5 C55' 97.1(11)
S6 Mo5 C55' 101.9(13)
C54' Mo5 C55' 34.8(15)
C53 Mo5 C55' 53.2(11)
S7 Mo5 C52 108.2(12)
S5 Mo5 C52 139.2(10)
S6 Mo5 C52 91.7(9)
C54' Mo5 C52 55.0(12)
C53 Mo5 C52 29.6(15)
C55' Mo5 C52 42.7(14)
S7 Mo5 C55 136.5(7)
S5 Mo5 C55 82.2(7)
S6 Mo5 C55 117.4(7)
C54' Mo5 C55 23.1(11)
C53 Mo5 C55 57.3(10)
C55' Mo5 C55 18.8(11)
C52 Mo5 C55 57.0(11)
S7 Mo5 C53' 86.1(6)
S5 Mo5 C53' 114.8(8)
S6 Mo5 C53' 134.5(9)
C54' Mo5 C53' 33.7(12)
C53 Mo5 C53' 15.7(9)
C55' Mo5 C53' 56.2(11)
C52 Mo5 C53' 44.1(12)
C55 Mo5 C53' 54.1(8)
S7 Mo5 C52' 92.7(12)
S5 Mo5 C52' 146.4(11)
S6 Mo5 C52' 98.5(12)
C54' Mo5 C52' 57.7(14)
C53 Mo5 C52' 20.3(11)
C55' Mo5 C52' 55.3(14)
C52 Mo5 C52' 15.9(11)
C55 Mo5 C52' 66.3(12)
C53' Mo5 C52' 36.1(12)
S7 Mo5 C51 145.5(9)
S5 Mo5 C51 107.2(10)
S6 Mo5 C51 84.4(9)
C54' Mo5 C51 52.0(13)
C53 Mo5 C51 58.4(12)
C55' Mo5 C51 18.2(11)
C52 Mo5 C51 37.4(12)
C55 Mo5 C51 36.6(11)
C53' Mo5 C51 66.4(10)
C52' Mo5 C51 52.8(13)
S7 Mo5 C54 99.3(11)
S5 Mo5 C54 91.3(9)
S6 Mo5 C54 147.5(10)
C54' Mo5 C54 14.2(11)
C53 Mo5 C54 37.5(13)
C55' Mo5 C54 48.0(15)
C52 Mo5 C54 58.5(12)
C55 Mo5 C54 37.2(11)
C53' Mo5 C54 24.8(10)
C52' Mo5 C54 56.5(14)
C51 Mo5 C54 64.2(13)
S6 Mo6 S7 102.47(14)
S6 Mo6 C65 97.0(6)
S7 Mo6 C65 99.8(8)
S6 Mo6 S8 106.80(14)
S7 Mo6 S8 102.11(14)
C65 Mo6 S8 143.0(6)
S6 Mo6 C64 84.7(7)
S7 Mo6 C64 133.2(7)
C65 Mo6 C64 33.6(9)
S8 Mo6 C64 120.2(7)
S6 Mo6 C62 141.3(6)
S7 Mo6 C62 107.8(6)
C65 Mo6 C62 54.8(7)
S8 Mo6 C62 90.0(5)
C64 Mo6 C62 57.0(8)
S6 Mo6 C63 107.4(7)
S7 Mo6 C63 142.4(6)
C65 Mo6 C63 54.8(9)
S8 Mo6 C63 90.6(6)
C64 Mo6 C63 32.7(8)
C62 Mo6 C63 36.2(8)
S6 Mo6 C61 129.4(7)
S7 Mo6 C61 87.3(5)
C65 Mo6 C61 32.7(8)
S8 Mo6 C61 119.6(7)
C64 Mo6 C61 55.8(8)
C62 Mo6 C61 32.6(7)
C63 Mo6 C61 56.2(7)
S6 Mo6 Mo4 100.89(11)
S7 Mo6 Mo4 52.36(9)
C65 Mo6 Mo4 149.6(8)
S8 Mo6 Mo4 52.03(10)
C64 Mo6 Mo4 171.4(7)
C62 Mo6 Mo4 116.6(5)
C63 Mo6 Mo4 138.7(6)
C61 Mo6 Mo4 122.7(6)
S6 Mo6 Mo5 52.44(11)
S7 Mo6 Mo5 52.31(9)
C65 Mo6 Mo5 116.3(6)
S8 Mo6 Mo5 100.64(11)
C64 Mo6 Mo5 128.5(7)
C62 Mo6 Mo5 158.8(6)
C63 Mo6 Mo5 159.0(7)
C61 Mo6 Mo5 128.8(5)
Mo4 Mo6 Mo5 59.70(4)
S6 Mo6 Ag2 53.82(10)
S7 Mo6 Ag2 103.94(10)
C65 Mo6 Ag2 145.6(7)
S8 Mo6 Ag2 53.60(9)
C64 Mo6 Ag2 116.6(6)
C62 Mo6 Ag2 136.0(6)
C63 Mo6 Ag2 111.9(6)
C61 Mo6 Ag2 167.7(5)
Mo4 Mo6 Ag2 63.17(4)
Mo5 Mo6 Ag2 63.32(4)
Mo5 S5 Mo4 74.69(12)
Mo5 S5 Ag2 79.97(13)
Mo4 S5 Ag2 79.60(12)
Mo6 S6 Mo5 75.15(12)
Mo6 S6 Ag2 79.66(12)
Mo5 S6 Ag2 79.72(13)
Mo4 S7 Mo5 74.87(11)
Mo4 S7 Mo6 75.11(11)
Mo5 S7 Mo6 75.22(11)
Mo4 S8 Mo6 75.15(11)
Mo4 S8 Ag2 79.89(12)
Mo6 S8 Ag2 79.63(12)
C81 P2 C87 104.6(7)
C81 P2 C93 106.0(7)
C87 P2 C93 105.8(7)
C81 P2 Ag2 111.2(5)
C87 P2 Ag2 114.7(5)
C93 P2 Ag2 113.8(5)
C65 C61 C62 109(2)
C65 C61 C66 130(3)
C62 C61 C66 121(3)
C65 C61 Mo6 71.9(10)
C62 C61 Mo6 73.4(11)
C66 C61 Mo6 122.6(13)
C61 C62 C63 105.4(18)
C61 C62 C67 127(2)
C63 C62 C67 128(2)
C61 C62 Mo6 73.9(11)
C63 C62 Mo6 72.0(10)
C67 C62 Mo6 122.3(17)
C64 C63 C62 107(2)
C64 C63 C68 138(3)
C62 C63 C68 115(2)
C64 C63 Mo6 72.7(13)
C62 C63 Mo6 71.8(11)
C68 C63 Mo6 120.1(15)
C63 C64 C65 107(2)
C63 C64 C69 116(3)
C65 C64 C69 136(3)
C63 C64 Mo6 74.6(14)
C65 C64 Mo6 72.4(12)
C69 C64 Mo6 125.6(17)
C61 C65 C64 111(2)
C61 C65 C70 127(3)
C64 C65 C70 120(3)
C61 C65 Mo6 75.5(12)
C64 C65 Mo6 73.9(12)
C70 C65 Mo6 128.7(17)
C61 C66 H66A 109.5
C61 C66 H66B 109.5
H66A C66 H66B 109.5
C61 C66 H66C 109.5
H66A C66 H66C 109.5
H66B C66 H66C 109.5
C62 C67 H67A 109.5
C62 C67 H67B 109.5
H67A C67 H67B 109.5
C62 C67 H67C 109.5
H67A C67 H67C 109.5
H67B C67 H67C 109.5
C63 C68 H68A 109.5
C63 C68 H68B 109.5
H68A C68 H68B 109.5
C63 C68 H68C 109.5
H68A C68 H68C 109.5
H68B C68 H68C 109.5
C64 C69 H69A 109.5
C64 C69 H69B 109.5
H69A C69 H69B 109.5
C64 C69 H69C 109.5
H69A C69 H69C 109.5
H69B C69 H69C 109.5
C65 C70 H70A 109.5
C65 C70 H70B 109.5
H70A C70 H70B 109.5
C65 C70 H70C 109.5
H70A C70 H70C 109.5
H70B C70 H70C 109.5
C75 C71 C72 107.2(16)
C75 C71 C76 122.0(16)
C72 C71 C76 130.1(14)
C75 C71 Mo4 70.9(9)
C72 C71 Mo4 72.7(9)
C76 C71 Mo4 128.9(12)
C71 C72 C73 110.4(13)
C71 C72 C77 123.0(18)
C73 C72 C77 126.3(19)
C71 C72 Mo4 72.4(8)
C73 C72 Mo4 74.3(8)
C77 C72 Mo4 124.8(14)
C72 C73 C74 106.1(14)
C72 C73 C78 121.8(19)
C74 C73 C78 132.1(18)
C72 C73 Mo4 70.8(9)
C74 C73 Mo4 68.5(9)
C78 C73 Mo4 125.1(13)
C73 C74 C75 106.4(14)
C73 C74 C79 121.4(19)
C75 C74 C79 131(2)
C73 C74 Mo4 76.0(9)
C75 C74 Mo4 71.7(9)
C79 C74 Mo4 127.5(13)
C71 C75 C74 109.6(16)
C71 C75 C80 127(2)
C74 C75 C80 124(2)
C71 C75 Mo4 74.5(9)
C74 C75 Mo4 71.5(9)
C80 C75 Mo4 125.2(14)
C71 C76 H76A 109.5
C71 C76 H76B 109.5
H76A C76 H76B 109.5
C71 C76 H76C 109.5
H76A C76 H76C 109.5
H76B C76 H76C 109.5
C72 C77 H77A 109.5
C72 C77 H77B 109.5
H77A C77 H77B 109.5
C72 C77 H77C 109.5
H77A C77 H77C 109.5
H77B C77 H77C 109.5
C73 C78 H78A 109.5
C73 C78 H78B 109.5
H78A C78 H78B 109.5
C73 C78 H78C 109.5
H78A C78 H78C 109.5
H78B C78 H78C 109.5
C74 C79 H79A 109.5
C74 C79 H79B 109.5
H79A C79 H79B 109.5
C74 C79 H79C 109.5
H79A C79 H79C 109.5
H79B C79 H79C 109.5
C75 C80 H80A 109.5
C75 C80 H80B 109.5
H80A C80 H80B 109.5
C75 C80 H80C 109.5
H80A C80 H80C 109.5
H80B C80 H80C 109.5
C86 C81 C82 119.1(15)
C86 C81 P2 121.2(12)
C82 C81 P2 119.5(13)
C83 C82 C81 116(2)
C83 C82 H82A 121.9
C81 C82 H82A 121.9
C84 C83 C82 124.1(19)
C84 C83 H83A 118.0
C82 C83 H83A 118.0
C83 C84 C85 120.2(17)
C83 C84 H84A 119.9
C85 C84 H84A 119.9
C84 C85 C86 118.0(17)
C84 C85 H85A 121.0
C86 C85 H85A 121.0
C81 C86 C85 121.6(15)
C81 C86 H86A 119.2
C85 C86 H86A 119.2
C88 C87 C92 116.4(15)
C88 C87 P2 124.8(13)
C92 C87 P2 118.6(11)
C89 C88 C87 119.3(19)
C89 C88 H88A 120.4
C87 C88 H88A 120.4
C90 C89 C88 125.9(19)
C90 C89 H89A 117.1
C88 C89 H89A 117.1
C89 C90 C91 115.8(18)
C89 C90 H90A 122.1
C91 C90 H90A 122.1
C92 C91 C90 121.4(19)
C92 C91 H91A 119.3
C90 C91 H91A 119.3
C91 C92 C87 121.0(16)
C91 C92 H92A 119.5
C87 C92 H92A 119.5
C94 C93 C98 121.0(15)
C94 C93 P2 116.3(12)
C98 C93 P2 122.7(13)
C93 C94 C95 119.2(17)
C93 C94 H94A 120.4
C95 C94 H94A 120.4
C96 C95 C94 117.3(17)
C96 C95 H95A 121.3
C94 C95 H95A 121.3
C97 C96 C95 121.9(16)
C97 C96 H96A 119.0
C95 C96 H96A 119.0
C96 C97 C98 122.0(17)
C96 C97 H97A 119.0
C98 C97 H97A 119.0
C97 C98 C93 117.6(18)
C97 C98 H98A 121.2
C93 C98 H98A 121.2
F2 P3 F1 93.2(16)
F2 P3 F3 95.4(17)
F1 P3 F3 171(2)
F2 P3 F5 90.6(19)
F1 P3 F5 90.8(15)
F3 P3 F5 93.2(14)
F2 P3 F6 96.7(16)
F1 P3 F6 97.4(14)
F3 P3 F6 77.6(14)
F5 P3 F6 168.8(15)
F2 P3 F4 174.7(16)
F1 P3 F4 91.9(12)
F3 P3 F4 79.7(15)
F5 P3 F4 88.0(15)
F6 P3 F4 84.1(14)
F7 P4 F10 92.4(11)
F7 P4 F11 88.4(10)
F10 P4 F11 89.9(11)
F7 P4 F12 91.2(9)
F10 P4 F12 87.7(10)
F11 P4 F12 177.5(11)
F7 P4 F9 179.6(12)
F10 P4 F9 88.0(11)
F11 P4 F9 91.7(9)
F12 P4 F9 88.8(9)
F7 P4 F8 87.2(10)
F10 P4 F8 179.5(12)
F11 P4 F8 90.3(13)
F12 P4 F8 92.0(12)
F9 P4 F8 92.4(10)
F14 P5 F13 84.4(17)
F14 P5 F15 92.2(17)
F13 P5 F15 174.7(19)
F14 P5 F17 96.7(14)
F13 P5 F17 86.8(19)
F15 P5 F17 89.5(16)
F14 P5 F18 85.2(15)
F13 P5 F18 89.5(18)
F15 P5 F18 94.3(16)
F17 P5 F18 175.7(18)
F14 P5 F16 175.3(19)
F13 P5 F16 91.0(17)
F15 P5 F16 92.4(17)
F17 P5 F16 82.6(14)
F18 P5 F16 95.2(15)
F24 P6 F19 99(3)
F24 P6 F22 100(2)
F19 P6 F22 99(3)
F24 P6 F23 160(3)
F19 P6 F23 92(2)
F22 P6 F23 95(2)
F24 P6 F21 93(2)
F19 P6 F21 164(2)
F22 P6 F21 89(2)
F23 P6 F21 74(2)
F24 P6 F20 91(3)
F19 P6 F20 92(2)
F22 P6 F20 163(3)
F23 P6 F20 72(2)
F21 P6 F20 77(2)
Cl1 C100 Cl2 116(4)
Cl1 C100 H10D 108.3
Cl2 C100 H10D 108.3
Cl1 C100 H10E 108.3
Cl2 C100 H10E 108.3
H10D C100 H10E 107.4
Cl3 C101 Cl4 106(5)
Cl3 C101 H10F 110.5
Cl4 C101 H10F 110.5
Cl3 C101 H10G 110.5
Cl4 C101 H10G 110.5
H10F C101 H10G 108.6
Cl6 C102 Cl5 96.8(7)
Cl6 C102 H10H 112.4
Cl5 C102 H10H 112.4
Cl6 C102 H10I 112.4
Cl5 C102 H10I 112.4
H10H C102 H10I 110.0
Cl6' C1' Cl5' 97.5(14)
Cl6' C1' H1'A 112.3
Cl5' C1' H1'A 112.3
Cl6' C1' H1'B 112.3
Cl5' C1' H1'B 112.3
H1'A C1' H1'B 109.9
C55 C51 C52 97(3)
C55 C51 C56 144(5)
C52 C51 C56 119(6)
C55 C51 Mo5 70.9(15)
C52 C51 Mo5 70.4(17)
C56 C51 Mo5 122(5)
C53 C52 C51 115(3)
C53 C52 C57 129(5)
C51 C52 C57 115(5)
C53 C52 Mo5 74(2)
C51 C52 Mo5 72.3(16)
C57 C52 Mo5 123(4)
C52 C53 C58 137(5)
C52 C53 C54 117(3)
C58 C53 C54 105(4)
C52 C53 Mo5 76(2)
C58 C53 Mo5 123(3)
C54 C53 Mo5 73.2(18)
C55 C54 C53 96(3)
C55 C54 C59 119(3)
C53 C54 C59 144(4)
C55 C54 Mo5 70.6(17)
C53 C54 Mo5 69.3(18)
C59 C54 Mo5 126(3)
C60 C55 C51 111(3)
C60 C55 C54 134(3)
C51 C55 C54 115(2)
C60 C55 Mo5 129(2)
C51 C55 Mo5 72.4(15)
C54 C55 Mo5 72.2(16)
C51 C56 H56A 109.5
C51 C56 H56B 109.5
H56A C56 H56B 109.5
C51 C56 H56C 109.5
H56A C56 H56C 109.5
H56B C56 H56C 109.5
C52 C57 H57A 109.5
C52 C57 H57B 109.5
H57A C57 H57B 109.5
C52 C57 H57C 109.5
H57A C57 H57C 109.5
H57B C57 H57C 109.5
C53 C58 H58A 109.5
C53 C58 H58B 109.5
H58A C58 H58B 109.5
C53 C58 H58C 109.5
H58A C58 H58C 109.5
H58B C58 H58C 109.5
C54 C59 H59A 109.5
C54 C59 H59B 109.5
H59A C59 H59B 109.5
C54 C59 H59C 109.5
H59A C59 H59C 109.5
H59B C59 H59C 109.5
C55 C60 H60A 109.5
C55 C60 H60B 109.5
H60A C60 H60B 109.5
C55 C60 H60C 109.5
H60A C60 H60C 109.5
H60B C60 H60C 109.5
C55' C51' C52' 105(4)
C55' C51' C56' 121(5)
C52' C51' C56' 134(4)
C55' C51' Mo5 71(2)
C52' C51' Mo5 70(2)
C56' C51' Mo5 128(3)
C57' C52' C51' 125(4)
C57' C52' C53' 127(4)
C51' C52' C53' 107(3)
C57' C52' Mo5 131(3)
C51' C52' Mo5 75(2)
C53' C52' Mo5 72.0(18)
C54' C53' C58' 125(4)
C54' C53' C52' 106(3)
C58' C53' C52' 128(4)
C54' C53' Mo5 71.5(18)
C58' C53' Mo5 128(3)
C52' C53' Mo5 72.0(18)
C53' C54' C55' 107(3)
C53' C54' C59' 138(4)
C55' C54' C59' 115(4)
C53' C54' Mo5 74.7(19)
C55' C54' Mo5 73(2)
C59' C54' Mo5 119(3)
C51' C55' C54' 115(4)
C51' C55' C60' 124(5)
C54' C55' C60' 121(5)
C51' C55' Mo5 78(2)
C54' C55' Mo5 72(2)
C60' C55' Mo5 119(3)
C51' C56' H56D 109.5
C51' C56' H56E 109.5
H56D C56' H56E 109.5
C51' C56' H56F 109.5
H56D C56' H56F 109.5
H56E C56' H56F 109.5
C52' C57' H57D 109.5
C52' C57' H57E 109.5
H57D C57' H57E 109.5
C52' C57' H57F 109.5
H57D C57' H57F 109.5
H57E C57' H57F 109.5
C53' C58' H58D 109.5
C53' C58' H58E 109.5
H58D C58' H58E 109.5
C53' C58' H58F 109.5
H58D C58' H58F 109.5
H58E C58' H58F 109.5
C54' C59' H59D 109.5
C54' C59' H59E 109.5
H59D C59' H59E 109.5
C54' C59' H59F 109.5
H59D C59' H59F 109.5
H59E C59' H59F 109.5
C55' C60' H60D 109.5
C55' C60' H60E 109.5
H60D C60' H60E 109.5
C55' C60' H60F 109.5
H60D C60' H60F 109.5
H60E C60' H60F 109.5
C25 C21 C26 135(5)
C25 C21 C22 111(3)
C26 C21 C22 113(5)
C25 C21 Mo3 72.0(16)
C26 C21 Mo3 127(3)
C22 C21 Mo3 74(2)
C23 C22 C21 96(3)
C23 C22 C27 115(4)
C21 C22 C27 146(4)
C23 C22 Mo3 71.3(19)
C21 C22 Mo3 70.6(18)
C27 C22 Mo3 131(3)
C24 C23 C22 110(3)
C24 C23 C28 105(4)
C22 C23 C28 144(4)
C24 C23 Mo3 75.2(19)
C22 C23 Mo3 73.4(19)
C28 C23 Mo3 126(3)
C25 C24 C23 108(3)
C25 C24 C29 108(4)
C23 C24 C29 143(4)
C25 C24 Mo3 70.3(19)
C23 C24 Mo3 71.0(18)
C29 C24 Mo3 117(2)
C24 C25 C21 114(3)
C24 C25 C30 142(4)
C21 C25 C30 103(4)
C24 C25 Mo3 81(2)
C21 C25 Mo3 75.8(17)
C30 C25 Mo3 118(2)
C21 C26 H26A 109.5
C21 C26 H26B 109.5
H26A C26 H26B 109.5
C21 C26 H26C 109.5
H26A C26 H26C 109.5
H26B C26 H26C 109.5
C22 C27 H27A 109.5
C22 C27 H27B 109.5
H27A C27 H27B 109.5
C22 C27 H27C 109.5
H27A C27 H27C 109.5
H27B C27 H27C 109.5
C23 C28 H28A 109.5
C23 C28 H28B 109.5
H28A C28 H28B 109.5
C23 C28 H28C 109.5
H28A C28 H28C 109.5
H28B C28 H28C 109.5
C24 C29 H29A 109.5
C24 C29 H29B 109.5
H29A C29 H29B 109.5
C24 C29 H29C 109.5
H29A C29 H29C 109.5
H29B C29 H29C 109.5
C25 C30 H30A 109.5
C25 C30 H30B 109.5
H30A C30 H30B 109.5
C25 C30 H30C 109.5
H30A C30 H30C 109.5
H30B C30 H30C 109.5
C25' C21' C26' 121(3)
C25' C21' C22' 108(3)
C26' C21' C22' 130(3)
C25' C21' Mo3 76.2(16)
C26' C21' Mo3 127(2)
C22' C21' Mo3 71.0(14)
C27' C22' C23' 129(3)
C27' C22' C21' 124(3)
C23' C22' C21' 106(2)
C27' C22' Mo3 129(2)
C23' C22' Mo3 72.5(16)
C21' C22' Mo3 70.7(14)
C24' C23' C22' 109(3)
C24' C23' C28' 111(4)
C22' C23' C28' 139(4)
C24' C23' Mo3 72.0(17)
C22' C23' Mo3 71.0(16)
C28' C23' Mo3 127(3)
C23' C24' C29' 127(4)
C23' C24' C25' 109(3)
C29' C24' C25' 123(4)
C23' C24' Mo3 73.9(18)
C29' C24' Mo3 127(3)
C25' C24' Mo3 73.9(16)
C21' C25' C30' 134(3)
C21' C25' C24' 108(2)
C30' C25' C24' 118(3)
C21' C25' Mo3 69.9(15)
C30' C25' Mo3 130(2)
C24' C25' Mo3 68.4(15)
C21' C26' H26D 109.5
C21' C26' H26E 109.5
H26D C26' H26E 109.5
C21' C26' H26F 109.5
H26D C26' H26F 109.5
H26E C26' H26F 109.5
C22' C27' H27D 109.5
C22' C27' H27E 109.5
H27D C27' H27E 109.5
C22' C27' H27F 109.5
H27D C27' H27F 109.5
H27E C27' H27F 109.5
C23' C28' H28D 109.5
C23' C28' H28E 109.5
H28D C28' H28E 109.5
C23' C28' H28F 109.5
H28D C28' H28F 109.5
H28E C28' H28F 109.5
C24' C29' H29D 109.5
C24' C29' H29E 109.5
H29D C29' H29E 109.5
C24' C29' H29F 109.5
H29D C29' H29F 109.5
H29E C29' H29F 109.5
C25' C30' H30D 109.5
C25' C30' H30E 109.5
H30D C30' H30E 109.5
C25' C30' H30F 109.5
H30D C30' H30F 109.5
H30E C30' H30F 109.5

loop_
_geom_bond_atom_site_label_1
_geom_bond_atom_site_label_2
_geom_bond_distance
Ag1 P1 2.391(4)
Ag1 S1 2.596(4)
Ag1 S2 2.598(4)
Ag1 S3 2.602(4)
Ag1 Mo1 3.1691(16)
Ag1 Mo2 3.1980(16)
Ag1 Mo3 3.1992(17)
Mo1 S1 2.316(4)
Mo1 C4 2.327(13)
Mo1 S4 2.329(4)
Mo1 C1 2.337(15)
Mo1 S2 2.341(4)
Mo1 C3 2.352(14)
Mo1 C5 2.353(14)
Mo1 C2 2.372(16)
Mo1 Mo3 2.8351(16)
Mo1 Mo2 2.8495(16)
Mo2 C12 2.298(15)
Mo2 S4 2.316(4)
Mo2 S3 2.319(4)
Mo2 S2 2.319(4)
Mo2 C15 2.335(17)
Mo2 C13 2.361(14)
Mo2 C14 2.375(16)
Mo2 C11 2.377(15)
Mo2 Mo3 2.8364(16)
Mo3 C25 2.30(2)
Mo3 S4 2.317(4)
Mo3 S3 2.330(4)
Mo3 S1 2.339(4)
Mo3 C21 2.34(3)
Mo3 C23 2.36(3)
Mo3 C24' 2.36(3)
Mo3 C21' 2.36(3)
Mo3 C22' 2.36(3)
Mo3 C23' 2.38(3)
Mo3 C22 2.38(4)
Mo3 C24 2.41(3)
P1 C31 1.820(17)
P1 C37 1.821(16)
P1 C43 1.851(18)
C1 C2 1.38(3)
C1 C5 1.46(3)
C1 C6 1.53(3)
C2 C3 1.45(2)
C2 C7 1.46(2)
C3 C4 1.38(2)
C3 C8 1.58(3)
C4 C5 1.36(2)
C4 C9 1.54(2)
C5 C10 1.44(3)
C6 H6A 0.9600
C6 H6B 0.9600
C6 H6C 0.9600
C7 H7A 0.9600
C7 H7B 0.9600
C7 H7C 0.9600
C8 H8A 0.9600
C8 H8B 0.9600
C8 H8C 0.9600
C9 H9A 0.9600
C9 H9B 0.9600
C9 H9C 0.9600
C10 H10A 0.9600
C10 H10B 0.9600
C10 H10C 0.9600
C11 C15 1.33(3)
C11 C12 1.42(3)
C11 C16 1.53(3)
C12 C13 1.30(3)
C12 C17 1.57(3)
C13 C14 1.45(3)
C13 C18 1.53(3)
C14 C15 1.35(3)
C14 C19 1.50(3)
C15 C20 1.48(3)
C16 H16A 0.9600
C16 H16B 0.9600
C16 H16C 0.9600
C17 H17A 0.9600
C17 H17B 0.9600
C17 H17C 0.9600
C18 H18A 0.9600
C18 H18B 0.9600
C18 H18C 0.9600
C19 H19A 0.9600
C19 H19B 0.9600
C19 H19C 0.9600
C20 H20A 0.9600
C20 H20B 0.9600
C20 H20C 0.9600
C31 C32 1.35(3)
C31 C36 1.36(2)
C32 C33 1.41(3)
C32 H32A 0.9300
C33 C34 1.36(4)
C33 H33A 0.9300
C34 C35 1.29(3)
C34 H34A 0.9300
C35 C36 1.39(2)
C35 H35A 0.9300
C36 H36A 0.9300
C37 C38 1.37(2)
C37 C42 1.40(2)
C38 C39 1.34(2)
C38 H38A 0.9300
C39 C40 1.33(3)
C39 H39A 0.9300
C40 C41 1.39(3)
C40 H40A 0.9300
C41 C42 1.33(3)
C41 H41A 0.9300
C42 H42A 0.9300
C43 C44 1.34(2)
C43 C48 1.37(2)
C44 C45 1.35(2)
C44 H44A 0.9300
C45 C46 1.38(3)
C45 H45A 0.9300
C46 C47 1.36(3)
C46 H46A 0.9300
C47 C48 1.42(3)
C47 H47A 0.9300
C48 H48A 0.9300
Ag2 P2 2.377(4)
Ag2 S5 2.580(4)
Ag2 S8 2.582(4)
Ag2 S6 2.589(4)
Ag2 Mo4 3.1489(16)
Ag2 Mo6 3.1549(16)
Ag2 Mo5 3.1575(16)
Mo4 S8 2.312(4)
Mo4 S7 2.323(4)
Mo4 S5 2.330(4)
Mo4 C74 2.334(16)
Mo4 C75 2.337(16)
Mo4 C71 2.384(13)
Mo4 C72 2.388(15)
Mo4 C73 2.434(15)
Mo4 Mo5 2.8239(17)
Mo4 Mo6 2.8348(16)
Mo5 S7 2.323(4)
Mo5 S5 2.325(4)
Mo5 S6 2.328(4)
Mo5 C54' 2.35(4)
Mo5 C53 2.35(3)
Mo5 C55' 2.37(4)
Mo5 C52 2.38(3)
Mo5 C55 2.38(2)
Mo5 C53' 2.39(2)
Mo5 C52' 2.39(4)
Mo5 C51 2.40(3)
Mo5 C54 2.41(4)
Mo6 S6 2.327(4)
Mo6 S7 2.328(4)
Mo6 C65 2.330(17)
Mo6 S8 2.337(4)
Mo6 C64 2.35(2)
Mo6 C62 2.368(18)
Mo6 C63 2.37(2)
Mo6 C61 2.373(16)
P2 C81 1.803(14)
P2 C87 1.804(15)
P2 C93 1.813(16)
C61 C65 1.32(3)
C61 C62 1.33(3)
C61 C66 1.58(3)
C62 C63 1.47(3)
C62 C67 1.53(3)
C63 C64 1.33(3)
C63 C68 1.64(3)
C64 C65 1.35(3)
C64 C69 1.51(3)
C65 C70 1.56(4)
C66 H66A 0.9600
C66 H66B 0.9600
C66 H66C 0.9600
C67 H67A 0.9600
C67 H67B 0.9600
C67 H67C 0.9600
C68 H68A 0.9600
C68 H68B 0.9600
C68 H68C 0.9600
C69 H69A 0.9600
C69 H69B 0.9600
C69 H69C 0.9600
C70 H70A 0.9600
C70 H70B 0.9600
C70 H70C 0.9600
C71 C75 1.40(3)
C71 C72 1.43(2)
C71 C76 1.50(2)
C72 C73 1.44(2)
C72 C77 1.57(2)
C73 C74 1.46(3)
C73 C78 1.55(3)
C74 C75 1.47(3)
C74 C79 1.48(3)
C75 C80 1.50(3)
C76 H76A 0.9600
C76 H76B 0.9600
C76 H76C 0.9600
C77 H77A 0.9600
C77 H77B 0.9600
C77 H77C 0.9600
C78 H78A 0.9600
C78 H78B 0.9600
C78 H78C 0.9600
C79 H79A 0.9600
C79 H79B 0.9600
C79 H79C 0.9600
C80 H80A 0.9600
C80 H80B 0.9600
C80 H80C 0.9600
C81 C86 1.35(2)
C81 C82 1.45(2)
C82 C83 1.40(3)
C82 H82A 0.9300
C83 C84 1.32(3)
C83 H83A 0.9300
C84 C85 1.39(3)
C84 H84A 0.9300
C85 C86 1.43(3)
C85 H85A 0.9300
C86 H86A 0.9300
C87 C88 1.39(2)
C87 C92 1.46(2)
C88 C89 1.35(3)
C88 H88A 0.9300
C89 C90 1.33(3)
C89 H89A 0.9300
C90 C91 1.43(3)
C90 H90A 0.9300
C91 C92 1.31(3)
C91 H91A 0.9300
C92 H92A 0.9300
C93 C94 1.40(2)
C93 C98 1.41(2)
C94 C95 1.43(2)
C94 H94A 0.9300
C95 C96 1.40(3)
C95 H95A 0.9300
C96 C97 1.35(3)
C96 H96A 0.9300
C97 C98 1.38(3)
C97 H97A 0.9300
C98 H98A 0.9300
P3 F2 1.50(2)
P3 F1 1.61(2)
P3 F3 1.62(3)
P3 F5 1.65(2)
P3 F6 1.72(2)
P3 F4 1.75(2)
P4 F7 1.552(16)
P4 F10 1.560(16)
P4 F11 1.571(15)
P4 F12 1.582(16)
P4 F9 1.596(16)
P4 F8 1.617(18)
P5 F14 1.50(3)
P5 F13 1.53(3)
P5 F15 1.56(3)
P5 F17 1.57(2)
P5 F18 1.64(2)
P5 F16 1.75(3)
P6 F24 1.48(3)
P6 F19 1.54(4)
P6 F22 1.56(3)
P6 F23 1.71(5)
P6 F21 1.73(4)
P6 F20 1.78(4)
C100 Cl1 1.59(7)
C100 Cl2 1.60(5)
C100 H10D 0.9700
C100 H10E 0.9700
C101 Cl3 1.46(6)
C101 Cl4 1.84(8)
C101 H10F 0.9700
C101 H10G 0.9700
C102 Cl6 1.800(10)
C102 Cl5 1.802(10)
C102 H10H 0.9700
C102 H10I 0.9700
C1' Cl6' 1.81(2)
C1' Cl5' 1.83(2)
C1' H1'A 0.9700
C1' H1'B 0.9700
C51 C55 1.50(4)
C51 C52 1.53(5)
C51 C56 1.75(13)
C52 C53 1.21(6)
C52 C57 1.58(10)
C53 C58 1.52(6)
C53 C54 1.53(6)
C54 C55 1.53(5)
C54 C59 1.53(6)
C55 C60 1.43(4)
C56 H56A 0.9600
C56 H56B 0.9600
C56 H56C 0.9600
C57 H57A 0.9600
C57 H57B 0.9600
C57 H57C 0.9600
C58 H58A 0.9600
C58 H58B 0.9600
C58 H58C 0.9600
C59 H59A 0.9600
C59 H59B 0.9600
C59 H59C 0.9600
C60 H60A 0.9600
C60 H60B 0.9600
C60 H60C 0.9600
C51' C55' 1.31(6)
C51' C52' 1.48(5)
C51' C56' 1.54(7)
C52' C57' 1.38(6)
C52' C53' 1.48(5)
C53' C54' 1.38(5)
C53' C58' 1.46(6)
C54' C55' 1.41(6)
C54' C59' 1.79(7)
C55' C60' 1.65(7)
C56' H56D 0.9600
C56' H56E 0.9600
C56' H56F 0.9600
C57' H57D 0.9600
C57' H57E 0.9600
C57' H57F 0.9600
C58' H58D 0.9600
C58' H58E 0.9600
C58' H58F 0.9600
C59' H59D 0.9600
C59' H59E 0.9600
C59' H59F 0.9600
C60' H60D 0.9600
C60' H60E 0.9600
C60' H60F 0.9600
C21 C25 1.29(5)
C21 C26 1.45(8)
C21 C22 1.45(6)
C22 C23 1.44(6)
C22 C27 1.54(5)
C23 C24 1.39(6)
C23 C28 1.48(5)
C24 C25 1.19(5)
C24 C29 1.66(5)
C25 C30 1.63(5)
C26 H26A 0.9600
C26 H26B 0.9600
C26 H26C 0.9600
C27 H27A 0.9600
C27 H27B 0.9600
C27 H27C 0.9600
C28 H28A 0.9600
C28 H28B 0.9600
C28 H28C 0.9600
C29 H29A 0.9600
C29 H29B 0.9600
C29 H29C 0.9600
C30 H30A 0.9600
C30 H30B 0.9600
C30 H30C 0.9600
C21' C25' 1.40(4)
C21' C26' 1.40(5)
C21' C22' 1.55(4)
C22' C27' 1.43(5)
C22' C23' 1.49(5)
C23' C24' 1.39(5)
C23' C28' 1.52(6)
C24' C29' 1.54(6)
C24' C25' 1.55(4)
C25' C30' 1.46(5)
C26' H26D 0.9600
C26' H26E 0.9600
C26' H26F 0.9600
C27' H27D 0.9600
C27' H27E 0.9600
C27' H27F 0.9600
C28' H28D 0.9600
C28' H28E 0.9600
C28' H28F 0.9600
C29' H29D 0.9600
C29' H29E 0.9600
C29' H29F 0.9600
C30' H30D 0.9600
C30' H30E 0.9600
C30' H30F 0.9600
